data_4087868
loop_
_publ_author_name
'Hauser, Simone A.'
'Tonner, Ralf'
'Chaplin, Adrian B.'

_publ_section_title
;
 Iridium Complexes of the Conformationally Rigid IBioxMe4 Ligand: Hydride
 Complexes and Dehydrogenation of Cyclooctene
;
_journal_issue 17
_journal_name_full Organometallics
_journal_page_first 4419
_journal_paper_doi 10.1021/acs.organomet.5b00658
_journal_volume 34
_journal_year 2015
_chemical_formula_moiety 'C33 H48 Ir N6 O6, C6 H4 F2, C32 H12 B F24'
_chemical_formula_sum 'C71 H66 B F26 Ir N6 O6'
_chemical_formula_weight 1796.30
_chemical_melting_point ?
_space_group_crystal_system triclinic
_space_group_IT_number 2
_space_group_name_Hall '-P 1'
_space_group_name_H-M_alt 'P -1'
_atom_sites_solution_hydrogens geom
_atom_sites_solution_primary direct
_atom_sites_solution_secondary difmap
_audit_creation_date 2015-06-18
_audit_creation_method
;
Olex2 1.2
(compiled 2015.01.26 svn.r3151 for OlexSys, GUI svn.r4998)
;
_cell_angle_alpha 99.7323(12)
_cell_angle_beta 99.5664(14)
_cell_angle_gamma 100.4143(12)
_cell_formula_units_Z 4
_cell_length_a 18.2120(3)
_cell_length_b 19.9992(2)
_cell_length_c 20.9223(3)
_cell_measurement_reflns_used 37277
_cell_measurement_temperature 293(2)
_cell_measurement_theta_max 31.6950
_cell_measurement_theta_min 2.9800
_cell_volume 7233.28(18)
_computing_cell_refinement
;
CrysAlisPro, Agilent Technologies,
Version 1.171.37.35 (release 13-08-2014 CrysAlis171 .NET)
(compiled Aug 13 2014,18:06:01)
;
_computing_data_collection
;
CrysAlisPro, Agilent Technologies,
Version 1.171.37.35 (release 13-08-2014 CrysAlis171 .NET)
(compiled Aug 13 2014,18:06:01)
;
_computing_data_reduction
;
CrysAlisPro, Agilent Technologies,
Version 1.171.37.35 (release 13-08-2014 CrysAlis171 .NET)
(compiled Aug 13 2014,18:06:01)
;
_computing_molecular_graphics 'Olex2 (Dolomanov et al., 2009)'
_computing_publication_material 'Olex2 (Dolomanov et al., 2009)'
_computing_structure_refinement 'ShelXL (Sheldrick, 2008)'
_computing_structure_solution 'ShelXT (Sheldrick, 2015)'
_diffrn_ambient_temperature 293(2)
_diffrn_detector 'CCD plate'
_diffrn_detector_area_resol_mean 10.2833
_diffrn_detector_type Ruby
_diffrn_measured_fraction_theta_full 0.998
_diffrn_measured_fraction_theta_max 0.998
_diffrn_measurement_details
;
#__ type_ start__ end____ width___ exp.time_
  1 omega   19.00   44.00   1.0000    5.0000
omega____ theta____ kappa____ phi______ frames
    -       17.3155  -38.0000  150.0000 25

#__ type_ start__ end____ width___ exp.time_
  2 omega  -59.00  -30.00   1.0000    5.0000
omega____ theta____ kappa____ phi______ frames
    -       17.3155  -38.0000  150.0000 29

#__ type_ start__ end____ width___ exp.time_
  3 omega   14.00   93.00   1.0000    5.0000
omega____ theta____ kappa____ phi______ frames
    -       17.3155   38.0000   60.0000 79

#__ type_ start__ end____ width___ exp.time_
  4 omega  -52.00   44.00   1.0000    5.0000
omega____ theta____ kappa____ phi______ frames
    -       17.3155  -38.0000 -120.0000 96

#__ type_ start__ end____ width___ exp.time_
  5 omega   35.00   81.00   1.0000    5.0000
omega____ theta____ kappa____ phi______ frames
    -       17.3155  178.0000  -90.0000 46

#__ type_ start__ end____ width___ exp.time_
  6 omega -104.00  -59.00   1.0000    5.0000
omega____ theta____ kappa____ phi______ frames
    -      -18.2530 -178.0000  -30.0000 45

#__ type_ start__ end____ width___ exp.time_
  7 omega -108.00  -83.00   1.0000    5.0000
omega____ theta____ kappa____ phi______ frames
    -      -18.2530 -178.0000    0.0000 25

#__ type_ start__ end____ width___ exp.time_
  8 omega  -37.00    5.00   1.0000    5.0000
omega____ theta____ kappa____ phi______ frames
    -      -18.2530  -57.0000   60.0000 42

#__ type_ start__ end____ width___ exp.time_
  9 omega  -23.00   24.00   1.0000    5.0000
omega____ theta____ kappa____ phi______ frames
    -      -18.2530  -99.0000  -60.0000 47

#__ type_ start__ end____ width___ exp.time_
 10 omega -107.00  -78.00   1.0000    5.0000
omega____ theta____ kappa____ phi______ frames
    -      -18.2530 -178.0000  120.0000 29

#__ type_ start__ end____ width___ exp.time_
 11 omega   -9.00   38.00   1.0000    5.0000
omega____ theta____ kappa____ phi______ frames
    -       17.3155   38.0000  -90.0000 47
;
_diffrn_measurement_device 'four-circle diffractometer'
_diffrn_measurement_device_type 'Oxford Diffraction: Xcalibur, Ruby, Gemini'
_diffrn_measurement_method '\w scans'
_diffrn_orient_matrix_UB_11 0.0185289000
_diffrn_orient_matrix_UB_12 -0.0009925000
_diffrn_orient_matrix_UB_13 -0.0272979000
_diffrn_orient_matrix_UB_21 -0.0357778000
_diffrn_orient_matrix_UB_22 -0.0059292000
_diffrn_orient_matrix_UB_23 -0.0219054000
_diffrn_orient_matrix_UB_31 0.0034788000
_diffrn_orient_matrix_UB_32 0.0363513000
_diffrn_orient_matrix_UB_33 0.0029905000
_diffrn_radiation_monochromator graphite
_diffrn_radiation_probe x-ray
_diffrn_radiation_type MoK\a
_diffrn_radiation_wavelength 0.71073
_diffrn_reflns_av_R_equivalents 0.0265
_diffrn_reflns_av_unetI/netI 0.0325
_diffrn_reflns_Laue_measured_fraction_full 0.998
_diffrn_reflns_Laue_measured_fraction_max 0.998
_diffrn_reflns_limit_h_max 23
_diffrn_reflns_limit_h_min -23
_diffrn_reflns_limit_k_max 25
_diffrn_reflns_limit_k_min -25
_diffrn_reflns_limit_l_max 26
_diffrn_reflns_limit_l_min -26
_diffrn_reflns_number 87194
_diffrn_reflns_point_group_measured_fraction_full 0.998
_diffrn_reflns_point_group_measured_fraction_max 0.998
_diffrn_reflns_theta_full 27.103
_diffrn_reflns_theta_max 27.103
_diffrn_reflns_theta_min 2.976
_diffrn_source 'Enhance (Mo) X-ray Source'
_exptl_absorpt_coefficient_mu 1.970
_exptl_absorpt_correction_T_max 1.00000
_exptl_absorpt_correction_T_min 0.79397
_exptl_absorpt_correction_type multi-scan
_exptl_absorpt_process_details
;
CrysAlisPro, Agilent Technologies,
Version 1.171.37.35 (release 13-08-2014 CrysAlis171 .NET)
(compiled Aug 13 2014,18:06:01)
Empirical absorption correction using spherical harmonics,
 implemented in SCALE3 ABSPACK scaling algorithm.
Empirical absorption correction using spherical harmonics,
 implemented in SCALE3 ABSPACK scaling algorithm.
;
_exptl_crystal_colour red
_exptl_crystal_colour_primary red
_exptl_crystal_density_diffrn 1.650
_exptl_crystal_density_meas ?
_exptl_crystal_description prism
_exptl_crystal_F_000 3592
_exptl_crystal_recrystallization_method 'Crystals grown from C6H4F2-heptane at 278 K'
_exptl_crystal_size_max 0.4
_exptl_crystal_size_mid 0.4
_exptl_crystal_size_min 0.2
_refine_diff_density_max 0.937
_refine_diff_density_min -0.526
_refine_diff_density_rms 0.078
_refine_ls_extinction_method none
_refine_ls_goodness_of_fit_ref 1.011
_refine_ls_hydrogen_treatment constr
_refine_ls_matrix_type full
_refine_ls_number_parameters 2191
_refine_ls_number_reflns 31874
_refine_ls_number_restraints 1092
_refine_ls_restrained_S_all 1.104
_refine_ls_R_factor_all 0.0411
_refine_ls_R_factor_gt 0.0304
_refine_ls_shift/su_max 0.003
_refine_ls_shift/su_mean 0.000
_refine_ls_structure_factor_coef Fsqd
_refine_ls_weighting_details 'w=1/[\s^2^(Fo^2^)+(0.0365P)^2^+4.7347P] where P=(Fo^2^+2Fc^2^)/3'
_refine_ls_weighting_scheme calc
_refine_ls_wR_factor_gt 0.0712
_refine_ls_wR_factor_ref 0.0762
_reflns_Friedel_coverage 0.000
_reflns_number_gt 26299
_reflns_number_total 31874
_reflns_threshold_expression 'I > 2\s(I)'
_cod_data_source_file om5b00658_si_003.cif
_cod_data_source_block 0057abc14
_cod_depositor_comments
;
The following automatic conversions were performed:

data item '_chemical_melting_point' value 'not measured' was changed
to '?' -- the value is undefined or not given.

data item '_exptl_crystal_density_meas' value 'not measured' was
changed to '?' -- the value is perceived as not measured.

Automatic conversion script
Id: cif_fix_values 6909 2019-04-08 15:41:33Z antanas 
;
_cod_original_cell_volume 7233.26(19)
_cod_database_code 4087868
_shelx_space_group_comment
;
The symmetry employed for this shelxl refinement is uniquely defined
by the following loop, which should always be used as a source of
symmetry information in preference to the above space-group names.
They are only intended as comments.
;
_olex2_refinement_description
;
1. Fixed Uiso
 At 1.2 times of:
  All C(H) groups, All C(H,H) groups
 At 1.5 times of:
  All C(H,H,H) groups
2. Restrained distances
 C408-F404 \\sim C408-F405 \\sim C408-F406 \\sim C408-F504 \\sim C408-F505
\\sim C408-F506
 with sigma of 0.01
 F404-F405 \\sim F405-F406 \\sim F406-F404 \\sim F504-F505 \\sim F505-F506
\\sim F506-F504
 with sigma of 0.01
 C405-F404 \\sim C405-F405 \\sim C405-F406 \\sim C405-F504 \\sim C405-F505
\\sim C405-F506
 with sigma of 0.01
 C424-F416 \\sim C424-F417 \\sim C424-F418 \\sim C424-F516 \\sim C424-F517
\\sim C424-F518
 with sigma of 0.01
 F416-F417 \\sim F417-F418 \\sim F418-F416 \\sim F516-F517 \\sim F517-F518
\\sim F518-F516
 with sigma of 0.01
 C421-F416 \\sim C421-F417 \\sim C421-F418 \\sim C421-F516 \\sim C421-F517
\\sim C421-F518
 with sigma of 0.01
 C432-F422 \\sim C432-F423 \\sim C432-F424 \\sim C432-F522 \\sim C432-F523
\\sim C432-F524
 with sigma of 0.01
 F422-F423 \\sim F423-F424 \\sim F424-F422 \\sim F522-F523 \\sim F523-F524
\\sim F524-F522
 with sigma of 0.01
 C429-F422 \\sim C429-F423 \\sim C429-F424 \\sim C429-F522 \\sim C429-F523
\\sim C429-F524
 with sigma of 0.01
 C207-F201 \\sim C207-F202 \\sim C207-F203 \\sim C207-F301 \\sim C207-F302
\\sim C207-F303
 with sigma of 0.01
 F201-F202 \\sim F202-F203 \\sim F203-F201 \\sim F301-F302 \\sim F302-F303
\\sim F303-F301
 with sigma of 0.01
 C203-F201 \\sim C203-F202 \\sim C203-F203 \\sim C203-F301 \\sim C203-F302
\\sim C203-F303
 with sigma of 0.01
 C224-F216 \\sim C224-F217 \\sim C224-F218 \\sim C224-F316 \\sim C224-F317
\\sim C224-F318
 with sigma of 0.01
 F216-F217 \\sim F217-F218 \\sim F218-F216 \\sim F316-F317 \\sim F317-F318
\\sim F318-F316
 with sigma of 0.01
 C221-F216 \\sim C221-F217 \\sim C221-F218 \\sim C221-F316 \\sim C221-F317
\\sim C221-F318
 with sigma of 0.01
 C15A-C16A \\sim C15B-C16B
 with sigma of 0.01
 C10A-C16A \\sim C10A-C16B \\sim C15A-C10A \\sim C15B-C10A
 with sigma of 0.01
 C11B-C10A \\sim C11A-C10A
 with sigma of 0.01
 O12A-C11B \\sim O12A-C11A
 with sigma of 0.01
3. Uiso/Uaniso restraints and constraints
C30 \\sim C31 \\sim C25 \\sim C26 \\sim O27 \\sim C20 \\sim N21 \\sim C17 \\sim
N18 \\sim C19 \\sim O24 \\sim C23 \\sim C28 \\sim C22 \\sim C29 \\sim C16A
\\sim C16B \\sim C10A \\sim C15A \\sim C15B \\sim C11B \\sim C11A \\sim O12A
\\sim F907 \\sim F908 \\sim F401 \\sim F402 \\sim F403 \\sim F404 \\sim F405
\\sim F406 \\sim F407 \\sim F408 \\sim F409 \\sim F410 \\sim F411 \\sim F412
\\sim F413 \\sim F414 \\sim F415 \\sim F416 \\sim F417 \\sim F418 \\sim F419
\\sim F420 \\sim F421 \\sim F422 \\sim F423 \\sim F424 \\sim F504 \\sim F505
\\sim F506 \\sim F516 \\sim F517 \\sim F518 \\sim F522 \\sim F523 \\sim F524
\\sim F201 \\sim F202 \\sim F203 \\sim F204 \\sim F205 \\sim F206 \\sim F207
\\sim F208 \\sim F209 \\sim F210 \\sim F211 \\sim F212 \\sim F213 \\sim F214
\\sim F215 \\sim F216 \\sim F217 \\sim F218 \\sim F219 \\sim F220 \\sim F221
\\sim F222 \\sim F223 \\sim F224 \\sim F301 \\sim F302 \\sim F303 \\sim F316
\\sim F317 \\sim F318 \\sim F915 \\sim F916: within 1.7A with sigma of 0.005
and sigma for terminal atoms of 0.02
Uanis(C30) \\sim Ueq, Uanis(C31) \\sim Ueq, Uanis(C25) \\sim Ueq, Uanis(C26)
\\sim Ueq, Uanis(O27) \\sim Ueq, Uanis(C20) \\sim Ueq, Uanis(N21) \\sim Ueq,
Uanis(C17) \\sim Ueq, Uanis(N18) \\sim Ueq, Uanis(C19) \\sim Ueq, Uanis(O24)
\\sim Ueq, Uanis(C23) \\sim Ueq, Uanis(C28) \\sim Ueq, Uanis(C22) \\sim Ueq,
Uanis(C29) \\sim Ueq, Uanis(C16A) \\sim Ueq, Uanis(C16B) \\sim Ueq, Uanis(C10A)
\\sim Ueq, Uanis(C15A) \\sim Ueq, Uanis(C15B) \\sim Ueq, Uanis(C11B) \\sim Ueq,
Uanis(C11A) \\sim Ueq, Uanis(O12A) \\sim Ueq, Uanis(F907) \\sim Ueq,
Uanis(F908) \\sim Ueq, Uanis(F401) \\sim Ueq, Uanis(F402) \\sim Ueq,
Uanis(F403) \\sim Ueq, Uanis(F404) \\sim Ueq, Uanis(F405) \\sim Ueq,
Uanis(F406) \\sim Ueq, Uanis(F407) \\sim Ueq, Uanis(F408) \\sim Ueq,
Uanis(F409) \\sim Ueq, Uanis(F410) \\sim Ueq, Uanis(F411) \\sim Ueq,
Uanis(F412) \\sim Ueq, Uanis(F413) \\sim Ueq, Uanis(F414) \\sim Ueq,
Uanis(F415) \\sim Ueq, Uanis(F416) \\sim Ueq, Uanis(F417) \\sim Ueq,
Uanis(F418) \\sim Ueq, Uanis(F419) \\sim Ueq, Uanis(F420) \\sim Ueq,
Uanis(F421) \\sim Ueq, Uanis(F422) \\sim Ueq, Uanis(F423) \\sim Ueq,
Uanis(F424) \\sim Ueq, Uanis(F504) \\sim Ueq, Uanis(F505) \\sim Ueq,
Uanis(F506) \\sim Ueq, Uanis(F516) \\sim Ueq, Uanis(F517) \\sim Ueq,
Uanis(F518) \\sim Ueq, Uanis(F522) \\sim Ueq, Uanis(F523) \\sim Ueq,
Uanis(F524) \\sim Ueq, Uanis(F201) \\sim Ueq, Uanis(F202) \\sim Ueq,
Uanis(F203) \\sim Ueq, Uanis(F204) \\sim Ueq, Uanis(F205) \\sim Ueq,
Uanis(F206) \\sim Ueq, Uanis(F207) \\sim Ueq, Uanis(F208) \\sim Ueq,
Uanis(F209) \\sim Ueq, Uanis(F210) \\sim Ueq, Uanis(F211) \\sim Ueq,
Uanis(F212) \\sim Ueq, Uanis(F213) \\sim Ueq, Uanis(F214) \\sim Ueq,
Uanis(F215) \\sim Ueq, Uanis(F216) \\sim Ueq, Uanis(F217) \\sim Ueq,
Uanis(F218) \\sim Ueq, Uanis(F219) \\sim Ueq, Uanis(F220) \\sim Ueq,
Uanis(F221) \\sim Ueq, Uanis(F222) \\sim Ueq, Uanis(F223) \\sim Ueq,
Uanis(F224) \\sim Ueq, Uanis(F301) \\sim Ueq, Uanis(F302) \\sim Ueq,
Uanis(F303) \\sim Ueq, Uanis(F316) \\sim Ueq, Uanis(F317) \\sim Ueq,
Uanis(F318) \\sim Ueq, Uanis(F915) \\sim Ueq, Uanis(F916) \\sim Ueq: with sigma
of 0.004 and sigma for terminal atoms of 0.008
4. Others
 Sof(C11B)=Sof(H11C)=Sof(H11D)=Sof(C15B)=Sof(H15D)=Sof(H15E)=Sof(H15F)=
 Sof(C16B)=Sof(H16D)=Sof(H16E)=Sof(H16F)=1-FVAR(1)
 Sof(C11A)=Sof(H11A)=Sof(H11B)=Sof(C15A)=Sof(H15A)=Sof(H15B)=Sof(H15C)=
 Sof(C16A)=Sof(H16A)=Sof(H16B)=Sof(H16C)=FVAR(1)
 Sof(F522)=Sof(F523)=Sof(F524)=1-FVAR(2)
 Sof(F422)=Sof(F423)=Sof(F424)=FVAR(2)
 Sof(F504)=Sof(F505)=Sof(F506)=1-FVAR(3)
 Sof(F404)=Sof(F405)=Sof(F406)=FVAR(3)
 Sof(F516)=Sof(F517)=Sof(F518)=1-FVAR(4)
 Sof(F416)=Sof(F417)=Sof(F418)=FVAR(4)
 Fixed Sof: F201(0.5) F202(0.5) F203(0.5) F216(0.5) F217(0.5) F218(0.5)
 F301(0.5) F302(0.5) F303(0.5) F316(0.5) F317(0.5) F318(0.5)
5.a Secondary CH2 refined with riding coordinates:
 C8(H8A,H8B), C11(H11E,H11F), C23(H23C,H23D), C26(H26C,H26D), C38(H38C,H38D),
 C41(H41C,H41D), C8A(H8AA,H8AB), C11A(H11A,H11B), C11B(H11C,H11D), C23A(H23A,
 H23B), C26A(H26A,H26B), C38A(H38A,H38B), C41A(H41A,H41B)
5.b Aromatic/amide H refined with riding coordinates:
 C903(H903), C904(H904), C905(H905), C906(H906), C402(H402), C404(H404),
 C406(H406), C410(H410), C412(H412), C414(H414), C418(H418), C420(H420),
 C422(H422), C426(H426), C428(H428), C430(H430), C202(H202), C204(H204),
 C206(H206), C210(H210), C212(H212), C214(H214), C218(H218), C220(H220),
 C222(H222), C226(H226), C228(H228), C230(H230), C911(H911), C912(H912),
 C913(H913), C914(H914)
5.c Idealised Me refined as rotating group:
 C13(H13D,H13E,H13F), C14(H14D,H14E,H14F), C15(H15G,H15H,H15I), C16(H16G,H16H,
 H16I), C28(H28D,H28E,H28F), C29(H29D,H29E,H29F), C30(H30D,H30E,H30F), C31(H31D,
 H31E,H31F), C43(H43D,H43E,H43F), C44(H44D,H44E,H44F), C45(H45D,H45E,H45F),
 C46(H46D,H46E,H46F), C13A(H13A,H13B,H13C), C14A(H14A,H14B,H14C), C15A(H15A,
 H15B,H15C), C15B(H15D,H15E,H15F), C16A(H16A,H16B,H16C), C16B(H16D,H16E,H16F),
 C28A(H28A,H28B,H28C), C29A(H29A,H29B,H29C), C30A(H30A,H30B,H30C), C31A(H31A,
 H31B,H31C), C43A(H43A,H43B,H43C), C44A(H44A,H44B,H44C), C45A(H45A,H45B,H45C),
 C46A(H46A,H46B,H46C)
;
_shelx_shelxl_version_number 2014/7
_olex2_submission_special_instructions 'No special instructions were received'

loop_
_space_group_symop_operation_xyz
'x, y, z'
'-x, -y, -z'

loop_
_atom_site_label
_atom_site_type_symbol
_atom_site_fract_x
_atom_site_fract_y
_atom_site_fract_z
_atom_site_U_iso_or_equiv
_atom_site_adp_type
_atom_site_occupancy
_atom_site_site_symmetry_order
_atom_site_calc_flag
_atom_site_refinement_flags_posn
_atom_site_refinement_flags_adp
_atom_site_refinement_flags_occupancy
_atom_site_disorder_assembly
_atom_site_disorder_group
Ir1 Ir 0.20439(2) 0.41694(2) 0.26680(2) 0.01696(3) Uani 1 1 d . . . . .
O9 O 0.30439(10) 0.56745(9) 0.09804(9) 0.0251(4) Uani 1 1 d . . . . .
O12 O 0.11540(11) 0.56782(10) 0.08606(10) 0.0285(4) Uani 1 1 d . . . . .
O24 O 0.27814(16) 0.39119(15) 0.52080(12) 0.0608(7) Uani 1 1 d . U . . .
O27 O 0.29782(16) 0.24525(14) 0.41987(14) 0.0617(7) Uani 1 1 d . U . . .
O39 O -0.05570(12) 0.21412(10) 0.21372(11) 0.0352(5) Uani 1 1 d . . . . .
O42 O 0.02153(13) 0.20105(10) 0.07613(10) 0.0376(5) Uani 1 1 d . . . . .
N3 N 0.26147(12) 0.49988(10) 0.16850(10) 0.0179(4) Uani 1 1 d . . . . .
N6 N 0.14451(11) 0.50062(10) 0.16179(10) 0.0173(4) Uani 1 1 d . . . . .
N18 N 0.23733(14) 0.40389(13) 0.41454(12) 0.0344(6) Uani 1 1 d . U . . .
N21 N 0.25312(14) 0.31425(13) 0.35268(13) 0.0346(6) Uani 1 1 d . U . . .
N33 N 0.05152(12) 0.30176(10) 0.23830(10) 0.0190(4) Uani 1 1 d . . . . .
N36 N 0.10126(13) 0.29233(10) 0.15335(11) 0.0216(5) Uani 1 1 d . . . . .
C2 C 0.20097(14) 0.47463(12) 0.19500(12) 0.0172(5) Uani 1 1 d . . . . .
C4 C 0.24378(15) 0.53967(12) 0.12241(13) 0.0204(5) Uani 1 1 d . . . . .
C5 C 0.17000(15) 0.54018(12) 0.11805(13) 0.0199(5) Uani 1 1 d . . . . .
C7 C 0.34621(15) 0.51143(14) 0.18617(14) 0.0242(6) Uani 1 1 d . . . . .
C8 C 0.36299(15) 0.53133(15) 0.12122(14) 0.0275(6) Uani 1 1 d . . . . .
H8A H 0.4132 0.5613 0.1290 0.033 Uiso 1 1 calc R . . . .
H8B H 0.3612 0.4901 0.0886 0.033 Uiso 1 1 calc R . . . .
C10 C 0.06539(15) 0.50940(13) 0.16596(14) 0.0234(6) Uani 1 1 d . . . . .
C11 C 0.04448(16) 0.53060(15) 0.09909(15) 0.0298(6) Uani 1 1 d . . . . .
H11E H 0.0222 0.4898 0.0643 0.036 Uiso 1 1 calc R . . . .
H11F H 0.0080 0.5603 0.1012 0.036 Uiso 1 1 calc R . . . .
C13 C 0.37591(18) 0.57348(16) 0.24430(15) 0.0374(7) Uani 1 1 d . . . . .
H13D H 0.3584 0.6132 0.2329 0.056 Uiso 1 1 calc GR . . . .
H13E H 0.4306 0.5835 0.2540 0.056 Uiso 1 1 calc GR . . . .
H13F H 0.3574 0.5626 0.2825 0.056 Uiso 1 1 calc GR . . . .
C14 C 0.37658(16) 0.44840(16) 0.19947(17) 0.0350(7) Uani 1 1 d . . . . .
H14D H 0.3611 0.4353 0.2381 0.052 Uiso 1 1 calc GR . . . .
H14E H 0.4312 0.4593 0.2067 0.052 Uiso 1 1 calc GR . . . .
H14F H 0.3566 0.4106 0.1621 0.052 Uiso 1 1 calc GR . . . .
C15 C 0.07088(18) 0.56874(16) 0.22375(16) 0.0383(8) Uani 1 1 d . . . . .
H15G H 0.0912 0.5563 0.2644 0.057 Uiso 1 1 calc GR . . . .
H15H H 0.0211 0.5777 0.2251 0.057 Uiso 1 1 calc GR . . . .
H15I H 0.1039 0.6097 0.2183 0.057 Uiso 1 1 calc GR . . . .
C16 C 0.01178(16) 0.44388(15) 0.17051(16) 0.0326(7) Uani 1 1 d . . . . .
H16G H 0.0099 0.4077 0.1333 0.049 Uiso 1 1 calc GR . . . .
H16H H -0.0383 0.4527 0.1703 0.049 Uiso 1 1 calc GR . . . .
H16I H 0.0298 0.4296 0.2108 0.049 Uiso 1 1 calc GR . . . .
C17 C 0.23085(16) 0.37553(15) 0.34869(14) 0.0274(6) Uani 1 1 d . U . . .
C19 C 0.2646(2) 0.3606(2) 0.45522(16) 0.0442(7) Uani 1 1 d . U . . .
C20 C 0.2737(2) 0.3051(2) 0.41697(18) 0.0462(8) Uani 1 1 d . U . . .
C22 C 0.2466(2) 0.47402(18) 0.45606(16) 0.0434(8) Uani 1 1 d . U . . .
C23 C 0.2459(2) 0.4506(2) 0.52340(17) 0.0539(9) Uani 1 1 d . U . . .
H23C H 0.2755 0.4875 0.5596 0.065 Uiso 1 1 calc R . . . .
H23D H 0.1941 0.4396 0.5303 0.065 Uiso 1 1 calc R . . . .
C25 C 0.26980(19) 0.25644(17) 0.30685(18) 0.0416(7) Uani 1 1 d . U . . .
C26 C 0.3218(2) 0.2292(2) 0.3576(2) 0.0609(9) Uani 1 1 d . U . . .
H26C H 0.3165 0.1795 0.3439 0.073 Uiso 1 1 calc R . . . .
H26D H 0.3747 0.2517 0.3618 0.073 Uiso 1 1 calc R . . . .
C28 C 0.3254(2) 0.5171(2) 0.45631(19) 0.0729(14) Uani 1 1 d . U . . .
H28D H 0.3640 0.4930 0.4711 0.109 Uiso 1 1 calc GR . . . .
H28E H 0.3336 0.5614 0.4857 0.109 Uiso 1 1 calc GR . . . .
H28F H 0.3280 0.5239 0.4123 0.109 Uiso 1 1 calc GR . . . .
C29 C 0.1842(3) 0.51163(19) 0.43840(19) 0.0660(12) Uani 1 1 d . U . . .
H29D H 0.1850 0.5226 0.3955 0.099 Uiso 1 1 calc GR . . . .
H29E H 0.1919 0.5538 0.4708 0.099 Uiso 1 1 calc GR . . . .
H29F H 0.1358 0.4826 0.4376 0.099 Uiso 1 1 calc GR . . . .
C30 C 0.3119(2) 0.2846(2) 0.2573(2) 0.0549(10) Uani 1 1 d . U . . .
H30D H 0.2803 0.3076 0.2311 0.082 Uiso 1 1 calc GR . . . .
H30E H 0.3243 0.2470 0.2290 0.082 Uiso 1 1 calc GR . . . .
H30F H 0.3580 0.3171 0.2804 0.082 Uiso 1 1 calc GR . . . .
C31 C 0.1986(2) 0.20244(17) 0.2746(2) 0.0507(9) Uani 1 1 d . U . . .
H31D H 0.1749 0.1855 0.3081 0.076 Uiso 1 1 calc GR . . . .
H31E H 0.2115 0.1647 0.2470 0.076 Uiso 1 1 calc GR . . . .
H31F H 0.1640 0.2227 0.2480 0.076 Uiso 1 1 calc GR . . . .
C32 C 0.11372(14) 0.33243(12) 0.21599(13) 0.0184(5) Uani 1 1 d . . . . .
C34 C 0.00526(16) 0.24552(14) 0.19221(14) 0.0264(6) Uani 1 1 d . . . . .
C35 C 0.03587(17) 0.24001(13) 0.13870(14) 0.0277(6) Uani 1 1 d . . . . .
C37 C 0.01893(15) 0.30846(13) 0.29990(13) 0.0224(5) Uani 1 1 d . . . . .
C38 C -0.06223(16) 0.26600(15) 0.26858(15) 0.0310(6) Uani 1 1 d . . . . .
H38C H -0.0844 0.2439 0.3008 0.037 Uiso 1 1 calc R . . . .
H38D H -0.0945 0.2960 0.2530 0.037 Uiso 1 1 calc R . . . .
C40 C 0.13061(17) 0.29319(13) 0.09045(14) 0.0281(6) Uani 1 1 d . . . . .
C41 C 0.09328(18) 0.21752(14) 0.05502(15) 0.0325(7) Uani 1 1 d . . . . .
H41C H 0.0847 0.2132 0.0074 0.039 Uiso 1 1 calc R . . . .
H41D H 0.1258 0.1864 0.0674 0.039 Uiso 1 1 calc R . . . .
C43 C 0.05784(17) 0.27268(17) 0.34970(16) 0.0357(7) Uani 1 1 d . . . . .
H43D H 0.0558 0.2255 0.3290 0.054 Uiso 1 1 calc GR . . . .
H43E H 0.0323 0.2731 0.3863 0.054 Uiso 1 1 calc GR . . . .
H43F H 0.1101 0.2967 0.3653 0.054 Uiso 1 1 calc GR . . . .
C44 C 0.01682(19) 0.38211(15) 0.32969(16) 0.0365(7) Uani 1 1 d . . . . .
H44D H 0.0677 0.4099 0.3418 0.055 Uiso 1 1 calc GR . . . .
H44E H -0.0052 0.3825 0.3684 0.055 Uiso 1 1 calc GR . . . .
H44F H -0.0135 0.4007 0.2979 0.055 Uiso 1 1 calc GR . . . .
C45 C 0.21621(18) 0.30750(17) 0.10087(17) 0.0444(9) Uani 1 1 d . . . . .
H45D H 0.2372 0.3523 0.1292 0.067 Uiso 1 1 calc GR . . . .
H45E H 0.2312 0.3068 0.0590 0.067 Uiso 1 1 calc GR . . . .
H45F H 0.2347 0.2725 0.1211 0.067 Uiso 1 1 calc GR . . . .
C46 C 0.0974(2) 0.34305(15) 0.05283(15) 0.0424(8) Uani 1 1 d . . . . .
H46D H 0.0429 0.3328 0.0478 0.064 Uiso 1 1 calc GR . . . .
H46E H 0.1104 0.3380 0.0099 0.064 Uiso 1 1 calc GR . . . .
H46F H 0.1178 0.3899 0.0770 0.064 Uiso 1 1 calc GR . . . .
Ir1A Ir 0.20623(2) 0.92285(2) 0.27479(2) 0.01583(3) Uani 1 1 d . . . . .
O9A O 0.31175(10) 1.06996(10) 0.10400(10) 0.0268(4) Uani 1 1 d . . . . .
O12A O 0.12122(11) 1.06366(10) 0.08488(10) 0.0292(4) Uani 1 1 d D U . . .
O24A O 0.24831(13) 0.95810(11) 0.53751(10) 0.0380(5) Uani 1 1 d . . . . .
O27A O 0.29112(12) 0.80263(10) 0.48304(10) 0.0341(5) Uani 1 1 d . . . . .
O39A O -0.05242(11) 0.71774(10) 0.22127(10) 0.0324(5) Uani 1 1 d . . . . .
O42A O 0.04013(11) 0.69217(9) 0.09475(10) 0.0309(5) Uani 1 1 d . . . . .
N3A N 0.26826(11) 1.00182(10) 0.17415(10) 0.0169(4) Uani 1 1 d . . . . .
N6A N 0.14971(12) 0.99810(10) 0.16177(10) 0.0180(4) Uani 1 1 d . . . . .
N18A N 0.22453(13) 0.94019(11) 0.42401(11) 0.0232(5) Uani 1 1 d . . . . .
N21A N 0.25123(12) 0.84370(11) 0.38981(11) 0.0214(5) Uani 1 1 d . . . . .
N33A N 0.05436(12) 0.80608(10) 0.24669(10) 0.0192(4) Uani 1 1 d . . . . .
N36A N 0.11176(12) 0.79104(10) 0.16703(11) 0.0193(4) Uani 1 1 d . . . . .
C2A C 0.20608(14) 0.97460(12) 0.19765(12) 0.0169(5) Uani 1 1 d . . . . .
C4A C 0.25063(15) 1.04099(13) 0.12710(13) 0.0208(5) Uani 1 1 d . . . . .
C5A C 0.17615(15) 1.03893(12) 0.11970(13) 0.0200(5) Uani 1 1 d . . . . .
C7A C 0.35318(15) 1.01185(14) 0.19072(13) 0.0229(6) Uani 1 1 d . . . . .
C8A C 0.36966(15) 1.03281(15) 0.12584(14) 0.0271(6) Uani 1 1 d . . . . .
H8AA H 0.4201 1.0624 0.1337 0.033 Uiso 1 1 calc R . . . .
H8AB H 0.3671 0.9919 0.0925 0.033 Uiso 1 1 calc R . . . .
C10A C 0.06625(15) 0.99367(13) 0.15561(13) 0.0224(5) Uani 1 1 d D U . . .
C11A C 0.0582(3) 1.0539(3) 0.1189(3) 0.0253(10) Uani 0.594(8) 1 d D U P A 1
H11A H 0.0100 1.0425 0.0874 0.030 Uiso 0.594(8) 1 calc R . P A 1
H11B H 0.0598 1.0961 0.1503 0.030 Uiso 0.594(8) 1 calc R . P A 1
C11B C 0.0498(4) 1.0237(5) 0.0925(4) 0.0294(13) Uani 0.406(8) 1 d D U P A 2
H11C H 0.0287 0.9863 0.0541 0.035 Uiso 0.406(8) 1 calc R . P A 2
H11D H 0.0133 1.0531 0.0968 0.035 Uiso 0.406(8) 1 calc R . P A 2
C13A C 0.38549(17) 1.07199(16) 0.24964(15) 0.0363(7) Uani 1 1 d . . . . .
H13A H 0.3677 1.1124 0.2405 0.054 Uiso 1 1 calc GR . . . .
H13B H 0.4402 1.0816 0.2573 0.054 Uiso 1 1 calc GR . . . .
H13C H 0.3690 1.0599 0.2882 0.054 Uiso 1 1 calc GR . . . .
C14A C 0.38307(17) 0.94745(16) 0.20094(17) 0.0345(7) Uani 1 1 d . . . . .
H14A H 0.3729 0.9358 0.2417 0.052 Uiso 1 1 calc GR . . . .
H14B H 0.4370 0.9564 0.2027 0.052 Uiso 1 1 calc GR . . . .
H14C H 0.3581 0.9095 0.1648 0.052 Uiso 1 1 calc GR . . . .
C15A C 0.0454(4) 1.0064(4) 0.2223(3) 0.0372(15) Uani 0.594(8) 1 d D U P A 1
H15A H 0.0557 0.9701 0.2448 0.056 Uiso 0.594(8) 1 calc GR . P A 1
H15B H -0.0078 1.0071 0.2169 0.056 Uiso 0.594(8) 1 calc GR . P A 1
H15C H 0.0750 1.0503 0.2479 0.056 Uiso 0.594(8) 1 calc GR . P A 1
C15B C 0.0529(5) 1.0405(5) 0.2163(4) 0.034(2) Uani 0.406(8) 1 d D U P A 2
H15D H 0.0695 1.0235 0.2553 0.051 Uiso 0.406(8) 1 calc GR . P A 2
H15E H -0.0005 1.0406 0.2114 0.051 Uiso 0.406(8) 1 calc GR . P A 2
H15F H 0.0812 1.0870 0.2204 0.051 Uiso 0.406(8) 1 calc GR . P A 2
C16A C 0.0232(4) 0.9250(3) 0.1115(4) 0.0388(16) Uani 0.594(8) 1 d D U P A 1
H16A H 0.0368 0.9213 0.0689 0.058 Uiso 0.594(8) 1 calc GR . P A 1
H16B H -0.0307 0.9227 0.1066 0.058 Uiso 0.594(8) 1 calc GR . P A 1
H16C H 0.0360 0.8876 0.1312 0.058 Uiso 0.594(8) 1 calc GR . P A 1
C16B C 0.0179(5) 0.9209(3) 0.1446(5) 0.032(2) Uani 0.406(8) 1 d D U P A 2
H16D H 0.0300 0.8916 0.1083 0.047 Uiso 0.406(8) 1 calc GR . P A 2
H16E H -0.0351 0.9225 0.1346 0.047 Uiso 0.406(8) 1 calc GR . P A 2
H16F H 0.0281 0.9026 0.1839 0.047 Uiso 0.406(8) 1 calc GR . P A 2
C17A C 0.22757(14) 0.89760(13) 0.36609(12) 0.0200(5) Uani 1 1 d . . . . .
C19A C 0.24631(17) 0.91396(15) 0.48007(13) 0.0280(6) Uani 1 1 d . . . . .
C20A C 0.26357(16) 0.85347(14) 0.45850(13) 0.0263(6) Uani 1 1 d . . . . .
C22A C 0.22753(18) 1.01574(14) 0.44696(14) 0.0306(7) Uani 1 1 d . . . . .
C23A C 0.2124(2) 1.01247(16) 0.51646(15) 0.0395(8) Uani 1 1 d . . . . .
H23A H 0.2344 1.0567 0.5467 0.047 Uiso 1 1 calc R . . . .
H23B H 0.1580 1.0013 0.5153 0.047 Uiso 1 1 calc R . . . .
C25A C 0.27774(16) 0.78084(14) 0.36308(14) 0.0252(6) Uani 1 1 d . . . . .
C26A C 0.2930(2) 0.75102(17) 0.42641(16) 0.0413(8) Uani 1 1 d . . . . .
H26A H 0.2544 0.7095 0.4230 0.050 Uiso 1 1 calc R . . . .
H26B H 0.3424 0.7386 0.4315 0.050 Uiso 1 1 calc R . . . .
C28A C 0.30799(19) 1.05657(15) 0.45100(16) 0.0416(8) Uani 1 1 d . . . . .
H28A H 0.3439 1.0383 0.4784 0.062 Uiso 1 1 calc GR . . . .
H28B H 0.3117 1.1046 0.4698 0.062 Uiso 1 1 calc GR . . . .
H28C H 0.3190 1.0525 0.4074 0.062 Uiso 1 1 calc GR . . . .
C29A C 0.1682(2) 1.04327(15) 0.40521(16) 0.0416(8) Uani 1 1 d . . . . .
H29A H 0.1738 1.0345 0.3599 0.062 Uiso 1 1 calc GR . . . .
H29B H 0.1751 1.0924 0.4211 0.062 Uiso 1 1 calc GR . . . .
H29C H 0.1182 1.0204 0.4081 0.062 Uiso 1 1 calc GR . . . .
C30A C 0.35028(19) 0.80144(18) 0.33836(19) 0.0460(9) Uani 1 1 d . . . . .
H30A H 0.3392 0.8207 0.2997 0.069 Uiso 1 1 calc GR . . . .
H30B H 0.3712 0.7612 0.3274 0.069 Uiso 1 1 calc GR . . . .
H30C H 0.3865 0.8355 0.3723 0.069 Uiso 1 1 calc GR . . . .
C31A C 0.21690(18) 0.72923(15) 0.31073(16) 0.0367(7) Uani 1 1 d . . . . .
H31A H 0.1737 0.7143 0.3296 0.055 Uiso 1 1 calc GR . . . .
H31B H 0.2370 0.6898 0.2948 0.055 Uiso 1 1 calc GR . . . .
H31C H 0.2015 0.7509 0.2746 0.055 Uiso 1 1 calc GR . . . .
C32A C 0.11897(14) 0.83517(12) 0.22697(12) 0.0181(5) Uani 1 1 d . . . . .
C34A C 0.01112(16) 0.74754(13) 0.20205(14) 0.0252(6) Uani 1 1 d . . . . .
C35A C 0.04713(15) 0.73826(13) 0.15228(14) 0.0232(6) Uani 1 1 d . . . . .
C37A C 0.01633(15) 0.81729(13) 0.30452(13) 0.0220(5) Uani 1 1 d . . . . .
C38A C -0.06362(16) 0.77269(15) 0.27095(15) 0.0309(6) Uani 1 1 d . . . . .
H38A H -0.0885 0.7533 0.3033 0.037 Uiso 1 1 calc R . . . .
H38B H -0.0951 0.8007 0.2505 0.037 Uiso 1 1 calc R . . . .
C40A C 0.15832(15) 0.77688(13) 0.11545(13) 0.0234(6) Uani 1 1 d . . . . .
C41A C 0.09605(17) 0.72457(14) 0.06197(14) 0.0298(6) Uani 1 1 d . . . . .
H41A H 0.0724 0.7484 0.0302 0.036 Uiso 1 1 calc R . . . .
H41B H 0.1183 0.6898 0.0385 0.036 Uiso 1 1 calc R . . . .
C43A C 0.05246(17) 0.78600(17) 0.35958(15) 0.0354(7) Uani 1 1 d . . . . .
H43A H 0.0502 0.7377 0.3430 0.053 Uiso 1 1 calc GR . . . .
H43B H 0.0254 0.7905 0.3952 0.053 Uiso 1 1 calc GR . . . .
H43C H 0.1047 0.8099 0.3755 0.053 Uiso 1 1 calc GR . . . .
C44A C 0.01326(19) 0.89174(15) 0.32801(17) 0.0389(8) Uani 1 1 d . . . . .
H44A H 0.0640 0.9199 0.3396 0.058 Uiso 1 1 calc GR . . . .
H44B H -0.0099 0.8956 0.3661 0.058 Uiso 1 1 calc GR . . . .
H44C H -0.0163 0.9073 0.2933 0.058 Uiso 1 1 calc GR . . . .
C45A C 0.22169(17) 0.74221(16) 0.14222(15) 0.0355(7) Uani 1 1 d . . . . .
H45A H 0.2560 0.7738 0.1793 0.053 Uiso 1 1 calc GR . . . .
H45B H 0.2492 0.7301 0.1081 0.053 Uiso 1 1 calc GR . . . .
H45C H 0.1998 0.7010 0.1560 0.053 Uiso 1 1 calc GR . . . .
C46A C 0.18862(19) 0.83841(14) 0.08721(15) 0.0340(7) Uani 1 1 d . . . . .
H46A H 0.1480 0.8611 0.0743 0.051 Uiso 1 1 calc GR . . . .
H46B H 0.2090 0.8228 0.0492 0.051 Uiso 1 1 calc GR . . . .
H46C H 0.2281 0.8704 0.1201 0.051 Uiso 1 1 calc GR . . . .
F907 F 0.79932(12) 0.87363(10) 0.02140(12) 0.0547(6) Uani 1 1 d . U . . .
F908 F 0.86786(11) 0.80479(11) 0.10389(10) 0.0500(5) Uani 1 1 d . U . . .
C901 C 0.75780(18) 0.81634(14) 0.03415(16) 0.0326(7) Uani 1 1 d . . . . .
C902 C 0.79291(17) 0.78090(15) 0.07634(15) 0.0311(6) Uani 1 1 d . . . . .
C903 C 0.7533(2) 0.72248(16) 0.09071(16) 0.0388(8) Uani 1 1 d . . . . .
H903 H 0.7772 0.6988 0.1197 0.047 Uiso 1 1 calc R . . . .
C904 C 0.6772(2) 0.69928(16) 0.06141(17) 0.0437(8) Uani 1 1 d . . . . .
H904 H 0.6495 0.6594 0.0707 0.052 Uiso 1 1 calc R . . . .
C905 C 0.6417(2) 0.73419(18) 0.01885(18) 0.0432(8) Uani 1 1 d . . . . .
H905 H 0.5903 0.7178 -0.0006 0.052 Uiso 1 1 calc R . . . .
C906 C 0.68190(19) 0.79375(16) 0.00469(16) 0.0372(7) Uani 1 1 d . . . . .
H906 H 0.6582 0.8178 -0.0240 0.045 Uiso 1 1 calc R . . . .
F401 F 0.53467(10) 0.19119(10) 0.84950(12) 0.0515(5) Uani 1 1 d . U . . .
F402 F 0.56599(12) 0.27038(15) 0.79940(17) 0.0925(10) Uani 1 1 d . U . . .
F403 F 0.54139(16) 0.29614(15) 0.89308(16) 0.1112(13) Uani 1 1 d . U . . .
F404 F 0.27243(19) 0.06597(16) 0.7776(3) 0.0534(15) Uani 0.633(10) 1 d D U P B 1
F405 F 0.2171(3) 0.0981(3) 0.69509(16) 0.0689(18) Uani 0.633(10) 1 d D U P B 1
F406 F 0.1900(2) 0.1278(2) 0.7886(3) 0.0429(13) Uani 0.633(10) 1 d D U P B 1
F407 F 0.46190(10) 0.56281(9) 1.00900(8) 0.0394(4) Uani 1 1 d . U . . .
F408 F 0.44269(10) 0.63000(8) 0.94199(10) 0.0387(4) Uani 1 1 d . U . . .
F409 F 0.51365(9) 0.55752(9) 0.92405(9) 0.0395(4) Uani 1 1 d . U . . .
F410 F 0.18349(11) 0.47214(11) 0.97929(9) 0.0504(5) Uani 1 1 d . U . . .
F411 F 0.13186(12) 0.49130(13) 0.88797(13) 0.0665(7) Uani 1 1 d . U . . .
F412 F 0.13360(11) 0.38801(9) 0.89806(10) 0.0487(5) Uani 1 1 d . U . . .
F413 F 0.50475(18) 0.59776(11) 0.61183(14) 0.0926(10) Uani 1 1 d . U . . .
F414 F 0.48702(12) 0.61807(9) 0.70977(10) 0.0476(5) Uani 1 1 d . U . . .
F415 F 0.39403(14) 0.59986(10) 0.63003(14) 0.0744(8) Uani 1 1 d . U . . .
F416 F 0.4922(3) 0.35642(18) 0.50757(14) 0.0892(13) Uani 0.851(5) 1 d D U P C 1
F417 F 0.56288(15) 0.34100(19) 0.59078(18) 0.0820(12) Uani 0.851(5) 1 d D U P C 1
F418 F 0.4545(2) 0.27542(12) 0.55417(19) 0.0746(12) Uani 0.851(5) 1 d D U P C 1
F419 F 0.06934(17) 0.46774(16) 0.58498(15) 0.0980(11) Uani 1 1 d . U . . .
F420 F -0.00579(10) 0.39853(10) 0.62254(12) 0.0590(6) Uani 1 1 d . U . . .
F421 F 0.07813(11) 0.47746(9) 0.68800(11) 0.0550(6) Uani 1 1 d . U . . .
F422 F 0.0905(5) 0.2141(3) 0.4778(3) 0.0543(17) Uani 0.609(15) 1 d D U P D 1
F423 F 0.1094(6) 0.16069(18) 0.5555(3) 0.0578(18) Uani 0.609(15) 1 d D U P D 1
F424 F 0.2010(2) 0.2007(4) 0.5136(4) 0.0582(18) Uani 0.609(15) 1 d D U P D 1
F504 F 0.1796(3) 0.1270(4) 0.7610(5) 0.044(2) Uani 0.367(10) 1 d D U P B 2
F505 F 0.2633(4) 0.0872(5) 0.8159(5) 0.066(3) Uani 0.367(10) 1 d D U P B 2
F506 F 0.2503(5) 0.0717(3) 0.7127(5) 0.064(3) Uani 0.367(10) 1 d D U P B 2
F516 F 0.5122(10) 0.2908(7) 0.5948(6) 0.062(4) Uani 0.149(5) 1 d D U P C 2
F517 F 0.4395(6) 0.3062(8) 0.5126(6) 0.076(5) Uani 0.149(5) 1 d D U P C 2
F518 F 0.5491(7) 0.3682(5) 0.5447(8) 0.060(4) Uani 0.149(5) 1 d D U P C 2
F522 F 0.1918(5) 0.1788(5) 0.5349(5) 0.053(3) Uani 0.391(15) 1 d D U P D 2
F523 F 0.1247(8) 0.2240(4) 0.4703(2) 0.053(2) Uani 0.391(15) 1 d D U P D 2
F524 F 0.0753(5) 0.1714(4) 0.5362(6) 0.055(3) Uani 0.391(15) 1 d D U P D 2
C401 C 0.34184(14) 0.30339(12) 0.75766(12) 0.0152(5) Uani 1 1 d . . . . .
C402 C 0.41685(15) 0.30299(12) 0.78624(12) 0.0195(5) Uani 1 1 d . . . . .
H402 H 0.4545 0.3428 0.7914 0.023 Uiso 1 1 calc R . . . .
C403 C 0.43728(15) 0.24537(13) 0.80724(13) 0.0224(5) Uani 1 1 d . . . . .
C404 C 0.38318(15) 0.18485(13) 0.80036(13) 0.0234(6) Uani 1 1 d . . . . .
H404 H 0.3967 0.1459 0.8138 0.028 Uiso 1 1 calc R . . . .
C405 C 0.30867(15) 0.18421(12) 0.77300(13) 0.0214(5) Uani 1 1 d D . . . .
C406 C 0.28813(15) 0.24230(12) 0.75280(12) 0.0186(5) Uani 1 1 d . . . . .
H406 H 0.2371 0.2404 0.7356 0.022 Uiso 1 1 calc R . . . .
C407 C 0.51892(18) 0.25009(15) 0.83782(18) 0.0366(7) Uani 1 1 d . . . . .
C408 C 0.24904(16) 0.11931(13) 0.76190(15) 0.0322(7) Uani 1 1 d D . . . .
C409 C 0.31839(14) 0.42523(11) 0.80481(11) 0.0142(5) Uani 1 1 d . . . . .
C410 C 0.38260(14) 0.47260(12) 0.84392(12) 0.0165(5) Uani 1 1 d . . . . .
H410 H 0.4280 0.4779 0.8287 0.020 Uiso 1 1 calc R . . . .
C411 C 0.38077(14) 0.51214(12) 0.90505(12) 0.0164(5) Uani 1 1 d . . . . .
C412 C 0.31369(14) 0.50582(12) 0.92957(12) 0.0187(5) Uani 1 1 d . . . . .
H412 H 0.3120 0.5325 0.9700 0.022 Uiso 1 1 calc R . . . .
C413 C 0.24998(14) 0.45886(12) 0.89213(12) 0.0180(5) Uani 1 1 d . . . . .
C414 C 0.25232(14) 0.41918(12) 0.83113(12) 0.0161(5) Uani 1 1 d . . . . .
H414 H 0.2085 0.3876 0.8072 0.019 Uiso 1 1 calc R . . . .
C415 C 0.44946(15) 0.56464(13) 0.94446(13) 0.0214(5) Uani 1 1 d . . . . .
C416 C 0.17574(16) 0.45207(14) 0.91486(14) 0.0254(6) Uani 1 1 d . . . . .
C417 C 0.38225(14) 0.40682(12) 0.69452(12) 0.0162(5) Uani 1 1 d . . . . .
C418 C 0.39807(14) 0.47721(12) 0.69173(12) 0.0193(5) Uani 1 1 d . . . . .
H418 H 0.3778 0.5080 0.7186 0.023 Uiso 1 1 calc R . . . .
C419 C 0.44306(16) 0.50257(13) 0.65005(13) 0.0245(6) Uani 1 1 d . . . . .
C420 C 0.47420(16) 0.45896(14) 0.60873(13) 0.0269(6) Uani 1 1 d . . . . .
H420 H 0.5045 0.4761 0.5809 0.032 Uiso 1 1 calc R . . . .
C421 C 0.45862(15) 0.38890(13) 0.61028(13) 0.0237(6) Uani 1 1 d D . . . .
C422 C 0.41460(14) 0.36371(13) 0.65239(12) 0.0190(5) Uani 1 1 d . . . . .
H422 H 0.4061 0.3165 0.6528 0.023 Uiso 1 1 calc R . . . .
C423 C 0.45731(19) 0.57880(15) 0.64961(16) 0.0348(7) Uani 1 1 d . . . . .
C424 C 0.49079(17) 0.33974(15) 0.56566(14) 0.0368(7) Uani 1 1 d D . . . .
C425 C 0.23948(14) 0.35582(12) 0.68201(12) 0.0158(5) Uani 1 1 d . . . . .
C426 C 0.18706(14) 0.39928(12) 0.68008(12) 0.0171(5) Uani 1 1 d . . . . .
H426 H 0.1970 0.4399 0.7122 0.020 Uiso 1 1 calc R . . . .
C427 C 0.12065(15) 0.38357(13) 0.63161(13) 0.0209(5) Uani 1 1 d . . . . .
C428 C 0.10358(15) 0.32412(13) 0.58228(13) 0.0210(5) Uani 1 1 d . . . . .
H428 H 0.0589 0.3134 0.5502 0.025 Uiso 1 1 calc R . . . .
C429 C 0.15562(14) 0.28111(12) 0.58242(12) 0.0196(5) Uani 1 1 d D . . . .
C430 C 0.22178(14) 0.29679(12) 0.63073(12) 0.0179(5) Uani 1 1 d . . . . .
H430 H 0.2556 0.2671 0.6291 0.022 Uiso 1 1 calc R . . . .
C431 C 0.06623(16) 0.43176(15) 0.63135(15) 0.0295(6) Uani 1 1 d . . . . .
C432 C 0.13870(14) 0.21463(13) 0.53207(13) 0.0263(6) Uani 1 1 d D . . . .
B400 B 0.32021(16) 0.37374(13) 0.73557(13) 0.0144(5) Uani 1 1 d . . . . .
F201 F 0.7432(3) 0.4185(3) 0.1878(3) 0.0660(18) Uani 0.5 1 d D U P E 1
F202 F 0.8256(2) 0.3786(3) 0.2444(3) 0.0513(18) Uani 0.5 1 d D U P E 1
F203 F 0.7504(3) 0.4294(2) 0.2907(3) 0.0682(19) Uani 0.5 1 d D U P E 1
F204 F 0.46926(10) 0.30580(9) 0.15005(10) 0.0412(5) Uani 1 1 d . U . . .
F205 F 0.44013(11) 0.21242(12) 0.18366(14) 0.0689(7) Uani 1 1 d . U . . .
F206 F 0.47650(13) 0.21004(13) 0.09235(12) 0.0758(8) Uani 1 1 d . U . . .
F207 F 0.82176(12) 0.02367(12) 0.02015(10) 0.0588(6) Uani 1 1 d . U . . .
F208 F 0.87582(13) 0.01119(16) 0.11205(15) 0.0866(9) Uani 1 1 d . U . . .
F209 F 0.87121(13) 0.11131(11) 0.09590(14) 0.0784(9) Uani 1 1 d . U . . .
F210 F 0.54554(11) -0.06116(10) -0.00643(8) 0.0432(5) Uani 1 1 d . U . . .
F211 F 0.56116(10) -0.12610(8) 0.06274(10) 0.0436(5) Uani 1 1 d . U . . .
F212 F 0.49311(9) -0.05091(9) 0.07789(10) 0.0437(5) Uani 1 1 d . U . . .
F213 F 0.88198(12) 0.28053(9) 0.53378(8) 0.0420(5) Uani 1 1 d . U . . .
F214 F 0.93132(12) 0.33232(9) 0.46528(10) 0.0510(5) Uani 1 1 d . U . . .
F215 F 0.81271(11) 0.32443(9) 0.46784(9) 0.0473(5) Uani 1 1 d . U . . .
F216 F 0.9175(3) 0.0161(2) 0.3257(2) 0.0526(16) Uani 0.5 1 d D U P F 1
F217 F 0.9528(4) 0.0482(3) 0.4318(3) 0.064(2) Uani 0.5 1 d D U P F 1
F218 F 1.0074(3) 0.1026(3) 0.3679(3) 0.0375(15) Uani 0.5 1 d D U P F 1
F219 F 0.52209(14) 0.14984(11) 0.49592(10) 0.0598(6) Uani 1 1 d . U . . .
F220 F 0.44583(11) 0.15852(12) 0.41092(12) 0.0620(6) Uani 1 1 d . U . . .
F221 F 0.55304(12) 0.22920(9) 0.44420(10) 0.0494(5) Uani 1 1 d . U . . .
F222 F 0.53107(13) -0.08973(9) 0.40782(10) 0.0517(5) Uani 1 1 d . U . . .
F223 F 0.51416(11) -0.11382(8) 0.30208(9) 0.0421(5) Uani 1 1 d . U . . .
F224 F 0.62595(11) -0.09678(9) 0.36071(11) 0.0459(5) Uani 1 1 d . U . . .
F301 F 0.7822(3) 0.4096(3) 0.3043(2) 0.0645(17) Uani 0.5 1 d D U P E 2
F302 F 0.7307(3) 0.4359(2) 0.2174(3) 0.0525(16) Uani 0.5 1 d D U P E 2
F303 F 0.8166(2) 0.3771(3) 0.2148(3) 0.0461(16) Uani 0.5 1 d D U P E 2
F316 F 0.9720(3) 0.0729(3) 0.4424(2) 0.0429(15) Uani 0.5 1 d D U P F 2
F317 F 0.9957(3) 0.0870(3) 0.3490(3) 0.053(2) Uani 0.5 1 d D U P F 2
F318 F 0.9042(3) 0.00497(19) 0.3563(3) 0.0602(18) Uani 0.5 1 d D U P F 2
C201 C 0.66685(14) 0.19912(12) 0.24222(11) 0.0149(5) Uani 1 1 d . . . . .
C202 C 0.71898(14) 0.26138(12) 0.24778(12) 0.0175(5) Uani 1 1 d . . . . .
H202 H 0.7699 0.2648 0.2666 0.021 Uiso 1 1 calc R . . . .
C203 C 0.69738(14) 0.31849(12) 0.22617(13) 0.0203(5) Uani 1 1 d D . . . .
C204 C 0.62289(15) 0.31538(12) 0.19633(13) 0.0218(5) Uani 1 1 d . . . . .
H204 H 0.6085 0.3535 0.1819 0.026 Uiso 1 1 calc R . . . .
C205 C 0.57023(15) 0.25367(13) 0.18863(13) 0.0204(5) Uani 1 1 d . . . . .
C206 C 0.59172(14) 0.19714(12) 0.21112(12) 0.0179(5) Uani 1 1 d . . . . .
H206 H 0.5550 0.1565 0.2054 0.021 Uiso 1 1 calc R . . . .
C207 C 0.75529(16) 0.38514(13) 0.23854(14) 0.0307(7) Uani 1 1 d D . . . .
C208 C 0.48979(16) 0.24609(14) 0.15400(16) 0.0296(6) Uani 1 1 d . . . . .
C209 C 0.69139(13) 0.07745(11) 0.19687(11) 0.0140(5) Uani 1 1 d . . . . .
C210 C 0.75718(14) 0.08220(12) 0.17006(12) 0.0164(5) Uani 1 1 d . . . . .
H210 H 0.8017 0.1130 0.1938 0.020 Uiso 1 1 calc R . . . .
C211 C 0.75800(15) 0.04194(12) 0.10855(13) 0.0189(5) Uani 1 1 d . . . . .
C212 C 0.69331(14) -0.00401(12) 0.07153(12) 0.0195(5) Uani 1 1 d . . . . .
H212 H 0.6940 -0.0308 0.0308 0.023 Uiso 1 1 calc R . . . .
C213 C 0.62680(14) -0.00919(12) 0.09677(12) 0.0180(5) Uani 1 1 d . . . . .
C214 C 0.62632(14) 0.03067(11) 0.15817(12) 0.0161(5) Uani 1 1 d . . . . .
H214 H 0.5812 0.0260 0.1739 0.019 Uiso 1 1 calc R . . . .
C215 C 0.83070(16) 0.04789(14) 0.08403(14) 0.0280(6) Uani 1 1 d . . . . .
C216 C 0.55723(15) -0.06079(13) 0.05823(13) 0.0223(5) Uani 1 1 d . . . . .
C217 C 0.76920(14) 0.14844(12) 0.31997(12) 0.0150(5) Uani 1 1 d . . . . .
C218 C 0.78571(14) 0.20791(12) 0.37112(12) 0.0169(5) Uani 1 1 d . . . . .
H218 H 0.7523 0.2380 0.3712 0.020 Uiso 1 1 calc R . . . .
C219 C 0.84977(15) 0.22314(12) 0.42120(12) 0.0197(5) Uani 1 1 d . . . . .
C220 C 0.90011(15) 0.17878(13) 0.42451(13) 0.0217(5) Uani 1 1 d . . . . .
H220 H 0.9431 0.1889 0.4583 0.026 Uiso 1 1 calc R . . . .
C221 C 0.88430(14) 0.11903(12) 0.37600(13) 0.0216(5) Uani 1 1 d D . . . .
C222 C 0.82054(14) 0.10428(12) 0.32464(12) 0.0172(5) Uani 1 1 d . . . . .
H222 H 0.8118 0.0639 0.2925 0.021 Uiso 1 1 calc R . . . .
C223 C 0.86820(16) 0.28971(14) 0.47147(13) 0.0250(6) Uani 1 1 d . . . . .
C224 C 0.93859(16) 0.07124(13) 0.37772(14) 0.0328(7) Uani 1 1 d D . . . .
C225 C 0.62779(13) 0.09675(12) 0.30678(12) 0.0150(5) Uani 1 1 d . . . . .
C226 C 0.59477(14) 0.13979(12) 0.34843(12) 0.0174(5) Uani 1 1 d . . . . .
H226 H 0.6011 0.1865 0.3465 0.021 Uiso 1 1 calc R . . . .
C227 C 0.55311(14) 0.11497(13) 0.39235(12) 0.0211(5) Uani 1 1 d . . . . .
C228 C 0.54101(15) 0.04532(14) 0.39627(13) 0.0235(6) Uani 1 1 d . . . . .
H228 H 0.5128 0.0285 0.4256 0.028 Uiso 1 1 calc R . . . .
C229 C 0.57242(15) 0.00175(13) 0.35508(13) 0.0220(5) Uani 1 1 d . . . . .
C230 C 0.61505(14) 0.02701(12) 0.31158(12) 0.0183(5) Uani 1 1 d . . . . .
H230 H 0.6357 -0.0035 0.2849 0.022 Uiso 1 1 calc R . . . .
C231 C 0.51910(17) 0.16341(15) 0.43575(14) 0.0295(6) Uani 1 1 d . . . . .
C232 C 0.56090(18) -0.07412(14) 0.35682(15) 0.0301(6) Uani 1 1 d . . . . .
B200 B 0.68937(15) 0.12980(12) 0.26554(13) 0.0132(5) Uani 1 1 d . . . . .
F915 F 0.79576(12) 0.37555(9) 0.02064(11) 0.0516(5) Uani 1 1 d . U . . .
F916 F 0.87269(11) 0.31136(11) 0.10254(11) 0.0548(5) Uani 1 1 d . U . . .
C909 C 0.75851(18) 0.31721(14) 0.03506(15) 0.0316(7) Uani 1 1 d . . . . .
C910 C 0.79790(18) 0.28398(15) 0.07709(15) 0.0322(7) Uani 1 1 d . . . . .
C911 C 0.7627(2) 0.22466(16) 0.09271(16) 0.0393(8) Uani 1 1 d . . . . .
H911 H 0.7893 0.2027 0.1217 0.047 Uiso 1 1 calc R . . . .
C912 C 0.6869(2) 0.19791(18) 0.06482(17) 0.0464(9) Uani 1 1 d . . . . .
H912 H 0.6623 0.1573 0.0749 0.056 Uiso 1 1 calc R . . . .
C913 C 0.6472(2) 0.23021(19) 0.02239(18) 0.0462(9) Uani 1 1 d . . . . .
H913 H 0.5961 0.2113 0.0038 0.055 Uiso 1 1 calc R . . . .
C914 C 0.68333(19) 0.29122(17) 0.00715(16) 0.0386(8) Uani 1 1 d . . . . .
H914 H 0.6569 0.3137 -0.0214 0.046 Uiso 1 1 calc R . . . .

loop_
_atom_site_aniso_label
_atom_site_aniso_U_11
_atom_site_aniso_U_22
_atom_site_aniso_U_33
_atom_site_aniso_U_23
_atom_site_aniso_U_13
_atom_site_aniso_U_12
Ir1 0.01384(5) 0.02116(5) 0.01563(5) 0.00643(4) 0.00352(4) 0.00016(4)
O9 0.0199(10) 0.0334(10) 0.0273(10) 0.0165(8) 0.0105(8) 0.0042(8)
O12 0.0205(10) 0.0338(10) 0.0401(12) 0.0231(9) 0.0105(9) 0.0099(8)
O24 0.0614(15) 0.0873(16) 0.0296(12) 0.0229(12) 0.0040(11) -0.0003(13)
O27 0.0604(15) 0.0767(15) 0.0634(15) 0.0463(13) 0.0061(13) 0.0304(13)
O39 0.0269(11) 0.0364(11) 0.0362(12) 0.0029(9) 0.0131(10) -0.0108(9)
O42 0.0410(13) 0.0314(10) 0.0300(11) -0.0057(9) 0.0116(10) -0.0119(9)
N3 0.0131(10) 0.0224(10) 0.0175(10) 0.0057(8) 0.0024(9) 0.0009(8)
N6 0.0127(10) 0.0191(10) 0.0206(11) 0.0074(8) 0.0039(9) 0.0006(8)
N18 0.0297(12) 0.0477(13) 0.0230(11) 0.0128(10) 0.0049(10) -0.0037(10)
N21 0.0261(12) 0.0475(13) 0.0362(13) 0.0249(10) 0.0056(10) 0.0086(10)
N33 0.0166(11) 0.0212(10) 0.0197(11) 0.0069(8) 0.0041(9) 0.0029(9)
N36 0.0232(12) 0.0200(10) 0.0218(11) 0.0046(9) 0.0084(10) 0.0016(9)
C2 0.0165(13) 0.0156(11) 0.0170(12) 0.0016(9) 0.0029(10) -0.0006(10)
C4 0.0207(14) 0.0218(12) 0.0194(13) 0.0071(10) 0.0064(11) 0.0018(10)
C5 0.0197(13) 0.0204(12) 0.0209(13) 0.0082(10) 0.0046(11) 0.0036(10)
C7 0.0121(13) 0.0363(15) 0.0237(14) 0.0116(11) 0.0027(11) 0.0000(11)
C8 0.0168(14) 0.0415(16) 0.0284(15) 0.0164(12) 0.0070(12) 0.0066(12)
C10 0.0137(13) 0.0283(13) 0.0317(15) 0.0115(11) 0.0074(12) 0.0059(11)
C11 0.0192(14) 0.0356(15) 0.0395(17) 0.0200(13) 0.0060(13) 0.0066(12)
C13 0.0302(17) 0.0424(17) 0.0295(16) 0.0071(13) 0.0014(14) -0.0132(14)
C14 0.0181(15) 0.0510(18) 0.0421(18) 0.0255(15) 0.0057(14) 0.0091(14)
C15 0.0369(18) 0.0408(17) 0.0449(19) 0.0086(14) 0.0219(16) 0.0160(15)
C16 0.0174(14) 0.0372(16) 0.0483(19) 0.0219(14) 0.0086(14) 0.0052(12)
C17 0.0186(12) 0.0398(13) 0.0243(13) 0.0160(11) 0.0037(11) -0.0011(11)
C19 0.0373(15) 0.0677(17) 0.0277(14) 0.0280(13) 0.0020(12) -0.0015(14)
C20 0.0400(16) 0.0632(17) 0.0423(15) 0.0340(14) 0.0024(13) 0.0127(14)
C22 0.0431(16) 0.0509(16) 0.0274(14) 0.0061(13) 0.0064(13) -0.0101(14)
C23 0.0550(18) 0.0684(19) 0.0279(15) 0.0052(14) 0.0123(14) -0.0126(16)
C25 0.0332(15) 0.0489(15) 0.0521(17) 0.0216(13) 0.0110(14) 0.0197(13)
C26 0.0529(18) 0.0731(19) 0.069(2) 0.0317(17) 0.0104(16) 0.0308(16)
C28 0.068(3) 0.090(3) 0.035(2) 0.0052(19) 0.009(2) -0.041(2)
C29 0.095(3) 0.050(2) 0.040(2) -0.0158(17) 0.014(2) 0.004(2)
C30 0.049(2) 0.063(2) 0.066(3) 0.0227(19) 0.029(2) 0.0218(18)
C31 0.043(2) 0.0437(18) 0.074(3) 0.0184(17) 0.0181(19) 0.0201(16)
C32 0.0183(13) 0.0190(11) 0.0214(13) 0.0086(10) 0.0078(11) 0.0051(10)
C34 0.0227(15) 0.0255(13) 0.0291(15) 0.0068(11) 0.0068(12) -0.0024(11)
C35 0.0281(16) 0.0234(13) 0.0270(15) 0.0003(11) 0.0062(13) -0.0026(12)
C37 0.0173(13) 0.0294(13) 0.0236(14) 0.0106(11) 0.0104(11) 0.0027(11)
C38 0.0188(14) 0.0407(16) 0.0340(16) 0.0097(13) 0.0102(13) 0.0013(12)
C40 0.0354(17) 0.0246(13) 0.0229(14) -0.0001(11) 0.0144(13) -0.0001(12)
C41 0.0415(18) 0.0235(13) 0.0288(15) -0.0011(11) 0.0140(14) -0.0028(13)
C43 0.0257(16) 0.0538(19) 0.0344(17) 0.0254(15) 0.0106(14) 0.0065(14)
C44 0.0380(18) 0.0350(16) 0.0401(18) 0.0046(13) 0.0266(16) 0.0029(14)
C45 0.0349(19) 0.0514(19) 0.0395(19) -0.0083(15) 0.0196(16) -0.0045(15)
C46 0.071(3) 0.0287(15) 0.0219(15) 0.0054(12) 0.0057(16) 0.0009(16)
Ir1A 0.01523(5) 0.01761(5) 0.01461(5) 0.00336(4) 0.00438(4) 0.00215(4)
O9A 0.0183(10) 0.0362(10) 0.0326(11) 0.0180(9) 0.0116(9) 0.0067(8)
O12A 0.0209(10) 0.0390(10) 0.0371(11) 0.0221(9) 0.0104(9) 0.0129(8)
O24A 0.0509(14) 0.0446(12) 0.0170(10) 0.0004(9) 0.0072(10) 0.0118(11)
O27A 0.0418(13) 0.0422(11) 0.0229(10) 0.0137(9) 0.0042(10) 0.0169(10)
O39A 0.0221(11) 0.0335(10) 0.0368(12) 0.0036(9) 0.0087(9) -0.0058(9)
O42A 0.0291(11) 0.0262(10) 0.0307(11) -0.0048(8) 0.0061(9) -0.0012(8)
N3A 0.0123(10) 0.0195(10) 0.0196(11) 0.0047(8) 0.0047(9) 0.0026(8)
N6A 0.0155(11) 0.0205(10) 0.0203(11) 0.0074(8) 0.0058(9) 0.0045(9)
N18A 0.0247(12) 0.0241(11) 0.0183(11) 0.0022(9) 0.0030(10) 0.0016(9)
N21A 0.0182(11) 0.0266(11) 0.0197(11) 0.0060(9) 0.0045(9) 0.0039(9)
N33A 0.0188(11) 0.0187(10) 0.0205(11) 0.0038(8) 0.0062(9) 0.0028(9)
N36A 0.0177(11) 0.0210(10) 0.0201(11) 0.0037(8) 0.0056(9) 0.0051(9)
C2A 0.0157(12) 0.0167(11) 0.0174(12) 0.0024(9) 0.0042(10) 0.0015(10)
C4A 0.0199(14) 0.0230(12) 0.0223(13) 0.0089(10) 0.0079(11) 0.0045(11)
C5A 0.0204(13) 0.0205(12) 0.0225(13) 0.0093(10) 0.0072(11) 0.0058(10)
C7A 0.0128(13) 0.0314(14) 0.0246(14) 0.0084(11) 0.0035(11) 0.0031(11)
C8A 0.0175(14) 0.0376(15) 0.0311(15) 0.0143(12) 0.0091(12) 0.0080(12)
C10A 0.0156(12) 0.0265(12) 0.0285(13) 0.0109(10) 0.0054(10) 0.0070(10)
C11A 0.0195(17) 0.0314(19) 0.031(2) 0.0129(16) 0.0101(16) 0.0098(16)
C11B 0.024(2) 0.034(2) 0.034(2) 0.0156(19) 0.006(2) 0.0075(19)
C13A 0.0234(16) 0.0446(17) 0.0330(17) 0.0062(14) 0.0035(14) -0.0093(13)
C14A 0.0222(15) 0.0443(17) 0.0463(19) 0.0223(15) 0.0120(14) 0.0139(14)
C15A 0.028(3) 0.056(4) 0.040(3) 0.023(3) 0.020(2) 0.018(3)
C15B 0.025(4) 0.042(4) 0.034(4) 0.000(4) 0.008(3) 0.009(4)
C16A 0.023(3) 0.032(3) 0.055(4) 0.010(3) -0.008(3) 0.006(2)
C16B 0.027(4) 0.031(4) 0.038(4) 0.013(3) 0.002(4) 0.008(3)
C17A 0.0168(13) 0.0249(12) 0.0167(12) 0.0036(10) 0.0038(10) 0.0003(10)
C19A 0.0307(16) 0.0368(15) 0.0157(13) 0.0041(11) 0.0066(12) 0.0047(13)
C20A 0.0247(15) 0.0365(15) 0.0189(13) 0.0103(11) 0.0042(12) 0.0051(12)
C22A 0.0357(17) 0.0241(13) 0.0260(15) -0.0031(11) 0.0030(13) 0.0018(12)
C23A 0.047(2) 0.0411(17) 0.0276(16) -0.0038(13) 0.0098(15) 0.0113(15)
C25A 0.0215(14) 0.0320(14) 0.0253(14) 0.0069(11) 0.0061(12) 0.0117(12)
C26A 0.055(2) 0.0456(18) 0.0303(17) 0.0128(14) 0.0084(16) 0.0236(17)
C28A 0.047(2) 0.0330(16) 0.0339(18) -0.0025(13) 0.0033(16) -0.0070(15)
C29A 0.051(2) 0.0309(15) 0.0389(18) -0.0022(13) 0.0019(16) 0.0141(15)
C30A 0.0370(19) 0.057(2) 0.058(2) 0.0203(17) 0.0259(18) 0.0208(17)
C31A 0.0387(18) 0.0296(15) 0.0404(18) 0.0018(13) 0.0013(15) 0.0148(14)
C32A 0.0198(13) 0.0187(11) 0.0198(13) 0.0078(10) 0.0071(11) 0.0079(10)
C34A 0.0201(14) 0.0221(12) 0.0308(15) 0.0050(11) 0.0050(12) -0.0015(11)
C35A 0.0213(14) 0.0196(12) 0.0264(14) 0.0026(10) 0.0034(12) 0.0016(11)
C37A 0.0179(13) 0.0257(13) 0.0259(14) 0.0099(11) 0.0093(11) 0.0047(11)
C38A 0.0208(15) 0.0397(16) 0.0334(16) 0.0100(13) 0.0084(13) 0.0044(13)
C40A 0.0227(14) 0.0266(13) 0.0198(13) -0.0010(10) 0.0069(11) 0.0057(11)
C41A 0.0310(16) 0.0296(14) 0.0261(15) 0.0009(12) 0.0071(13) 0.0036(12)
C43A 0.0251(16) 0.0542(19) 0.0316(16) 0.0238(14) 0.0071(13) 0.0053(14)
C44A 0.0424(19) 0.0337(16) 0.047(2) 0.0057(14) 0.0253(17) 0.0119(14)
C45A 0.0338(17) 0.0450(17) 0.0282(16) 0.0004(13) 0.0062(14) 0.0168(14)
C46A 0.0450(19) 0.0291(14) 0.0281(16) 0.0000(12) 0.0196(15) 0.0030(14)
F907 0.0571(13) 0.0362(10) 0.0790(16) 0.0264(10) 0.0260(12) 0.0058(9)
F908 0.0287(10) 0.0711(13) 0.0462(12) 0.0095(10) 0.0029(9) 0.0070(9)
C901 0.0388(18) 0.0248(14) 0.0382(17) 0.0072(12) 0.0162(15) 0.0085(13)
C902 0.0289(16) 0.0378(16) 0.0272(15) 0.0032(12) 0.0063(13) 0.0109(13)
C903 0.052(2) 0.0389(17) 0.0314(17) 0.0153(14) 0.0113(16) 0.0131(16)
C904 0.056(2) 0.0314(16) 0.043(2) 0.0092(14) 0.0204(18) -0.0026(16)
C905 0.0338(19) 0.0474(19) 0.043(2) 0.0012(16) 0.0059(16) 0.0036(16)
C906 0.0375(18) 0.0420(17) 0.0365(18) 0.0108(14) 0.0049(15) 0.0199(15)
F401 0.0289(10) 0.0444(10) 0.0866(16) 0.0326(11) -0.0021(10) 0.0163(9)
F402 0.0249(12) 0.122(2) 0.153(3) 0.098(2) 0.0131(15) 0.0116(13)
F403 0.0740(18) 0.1017(19) 0.112(2) -0.0536(17) -0.0687(17) 0.0524(16)
F404 0.0370(18) 0.0168(15) 0.110(4) 0.021(2) 0.011(2) 0.0106(13)
F405 0.081(3) 0.049(3) 0.047(2) 0.0031(17) -0.007(2) -0.038(2)
F406 0.030(2) 0.0313(18) 0.067(3) 0.0055(19) 0.0201(19) -0.0011(15)
F407 0.0373(10) 0.0506(10) 0.0186(8) 0.0036(7) -0.0043(8) -0.0077(8)
F408 0.0324(10) 0.0204(8) 0.0545(12) 0.0043(7) -0.0058(9) -0.0007(7)
F409 0.0165(8) 0.0480(10) 0.0435(11) -0.0127(8) 0.0066(8) 0.0003(7)
F410 0.0370(11) 0.0732(13) 0.0295(10) -0.0105(9) 0.0205(9) -0.0108(10)
F411 0.0362(12) 0.0949(17) 0.0953(19) 0.0496(14) 0.0324(12) 0.0374(12)
F412 0.0345(11) 0.0428(10) 0.0572(13) -0.0157(9) 0.0286(10) -0.0149(8)
F413 0.155(3) 0.0411(12) 0.103(2) 0.0260(12) 0.097(2) 0.0013(14)
F414 0.0625(13) 0.0264(9) 0.0445(11) 0.0051(8) 0.0011(10) -0.0034(9)
F415 0.0737(16) 0.0348(10) 0.101(2) 0.0277(12) -0.0287(14) 0.0078(11)
F416 0.158(4) 0.101(2) 0.0441(17) 0.0241(16) 0.063(2) 0.071(2)
F417 0.0450(17) 0.101(2) 0.093(2) -0.0265(19) 0.0106(16) 0.0429(17)
F418 0.084(2) 0.0426(14) 0.093(2) -0.0238(15) 0.065(2) -0.0033(14)
F419 0.125(2) 0.131(2) 0.113(2) 0.0970(19) 0.0735(19) 0.106(2)
F420 0.0197(10) 0.0500(11) 0.0936(17) -0.0158(11) -0.0001(10) 0.0117(9)
F421 0.0397(11) 0.0429(10) 0.0689(14) -0.0196(10) -0.0110(10) 0.0239(9)
F422 0.064(3) 0.046(2) 0.034(2) -0.0098(17) -0.027(2) 0.016(2)
F423 0.103(4) 0.0208(16) 0.042(2) 0.0041(14) 0.018(3) -0.005(2)
F424 0.036(2) 0.061(3) 0.058(3) -0.036(2) 0.014(2) 0.0014(19)
F504 0.025(3) 0.024(3) 0.084(6) 0.016(3) 0.005(3) 0.008(2)
F505 0.061(4) 0.046(4) 0.089(5) 0.047(4) -0.005(4) -0.007(3)
F506 0.060(4) 0.031(3) 0.087(5) -0.021(3) 0.035(4) -0.011(3)
F516 0.078(7) 0.057(6) 0.066(7) 0.012(5) 0.031(6) 0.043(5)
F517 0.073(7) 0.075(7) 0.071(7) -0.021(6) 0.017(6) 0.026(6)
F518 0.056(6) 0.061(6) 0.066(7) -0.007(5) 0.049(5) 0.005(5)
F522 0.055(4) 0.044(4) 0.049(4) -0.018(3) -0.021(3) 0.032(3)
F523 0.089(6) 0.045(3) 0.015(2) 0.004(2) 0.001(3) 0.001(4)
F524 0.055(4) 0.038(3) 0.062(5) -0.015(3) 0.028(4) -0.011(3)
C401 0.0169(12) 0.0160(11) 0.0139(11) 0.0029(9) 0.0043(10) 0.0058(10)
C402 0.0186(13) 0.0175(11) 0.0209(13) 0.0033(10) 0.0013(11) 0.0030(10)
C403 0.0195(14) 0.0239(12) 0.0224(13) 0.0037(10) -0.0003(11) 0.0064(11)
C404 0.0258(15) 0.0176(12) 0.0280(14) 0.0070(10) 0.0016(12) 0.0086(11)
C405 0.0226(14) 0.0155(11) 0.0264(14) 0.0046(10) 0.0047(12) 0.0047(10)
C406 0.0179(13) 0.0179(11) 0.0199(13) 0.0024(9) 0.0041(11) 0.0051(10)
C407 0.0278(17) 0.0267(14) 0.051(2) 0.0093(14) -0.0084(15) 0.0080(13)
C408 0.0265(16) 0.0196(13) 0.053(2) 0.0111(13) 0.0081(15) 0.0069(12)
C409 0.0163(12) 0.0136(10) 0.0140(11) 0.0055(9) 0.0033(10) 0.0040(9)
C410 0.0136(12) 0.0181(11) 0.0192(12) 0.0047(9) 0.0051(10) 0.0044(10)
C411 0.0154(12) 0.0158(11) 0.0169(12) 0.0033(9) 0.0015(10) 0.0025(10)
C412 0.0212(13) 0.0207(12) 0.0146(12) 0.0023(9) 0.0052(10) 0.0052(10)
C413 0.0161(13) 0.0218(12) 0.0180(12) 0.0061(10) 0.0060(10) 0.0051(10)
C414 0.0157(12) 0.0161(11) 0.0172(12) 0.0051(9) 0.0043(10) 0.0026(10)
C415 0.0210(14) 0.0232(12) 0.0203(13) 0.0031(10) 0.0062(11) 0.0048(11)
C416 0.0216(14) 0.0289(14) 0.0249(14) 0.0010(11) 0.0106(12) 0.0022(12)
C417 0.0130(12) 0.0218(12) 0.0130(11) 0.0029(9) 0.0002(10) 0.0041(10)
C418 0.0178(13) 0.0220(12) 0.0170(12) 0.0026(10) 0.0026(10) 0.0034(10)
C419 0.0253(15) 0.0254(13) 0.0210(13) 0.0076(11) 0.0026(12) 0.0005(11)
C420 0.0227(15) 0.0381(15) 0.0203(13) 0.0090(11) 0.0084(12) 0.0010(12)
C421 0.0196(14) 0.0324(14) 0.0185(13) 0.0018(11) 0.0050(11) 0.0060(11)
C422 0.0172(13) 0.0228(12) 0.0167(12) 0.0027(10) 0.0038(10) 0.0046(10)
C423 0.0424(19) 0.0292(15) 0.0328(17) 0.0125(13) 0.0118(15) -0.0021(14)
C424 0.0376(19) 0.0450(18) 0.0305(17) 0.0012(14) 0.0192(15) 0.0109(15)
C425 0.0139(12) 0.0176(11) 0.0167(12) 0.0059(9) 0.0049(10) 0.0013(10)
C426 0.0178(13) 0.0155(11) 0.0177(12) 0.0042(9) 0.0030(10) 0.0028(10)
C427 0.0170(13) 0.0239(12) 0.0240(14) 0.0095(10) 0.0034(11) 0.0061(11)
C428 0.0171(13) 0.0262(13) 0.0186(13) 0.0066(10) 0.0005(11) 0.0025(11)
C429 0.0184(13) 0.0229(12) 0.0164(12) 0.0041(10) 0.0027(10) 0.0018(10)
C430 0.0184(13) 0.0196(11) 0.0176(12) 0.0054(9) 0.0052(10) 0.0058(10)
C431 0.0220(15) 0.0329(15) 0.0351(16) 0.0081(13) 0.0040(13) 0.0110(12)
C432 0.0260(15) 0.0286(14) 0.0206(14) 0.0007(11) 0.0022(12) 0.0027(12)
B400 0.0142(13) 0.0146(12) 0.0136(13) 0.0019(10) 0.0025(11) 0.0027(10)
F201 0.063(3) 0.043(3) 0.089(4) 0.048(3) -0.006(3) -0.007(2)
F202 0.019(2) 0.028(2) 0.104(5) 0.021(3) -0.001(3) 0.0017(17)
F203 0.063(4) 0.031(2) 0.092(4) -0.022(3) 0.028(3) -0.013(2)
F204 0.0267(9) 0.0349(9) 0.0630(13) 0.0171(9) -0.0043(9) 0.0149(8)
F205 0.0214(10) 0.0798(15) 0.121(2) 0.0646(15) 0.0123(12) 0.0114(10)
F206 0.0485(13) 0.0921(16) 0.0615(15) -0.0339(13) -0.0317(12) 0.0356(12)
F207 0.0412(12) 0.0879(15) 0.0362(11) -0.0142(10) 0.0258(10) -0.0057(11)
F208 0.0426(13) 0.151(2) 0.107(2) 0.0719(19) 0.0422(14) 0.0588(15)
F209 0.0559(14) 0.0520(12) 0.110(2) -0.0349(12) 0.0625(15) -0.0261(11)
F210 0.0406(11) 0.0556(11) 0.0197(9) 0.0026(8) -0.0028(8) -0.0124(9)
F211 0.0378(11) 0.0225(8) 0.0608(13) 0.0067(8) -0.0069(9) -0.0014(7)
F212 0.0169(8) 0.0525(11) 0.0484(11) -0.0180(9) 0.0046(8) 0.0020(8)
F213 0.0580(13) 0.0436(10) 0.0170(8) -0.0011(7) -0.0016(8) 0.0070(9)
F214 0.0567(13) 0.0349(10) 0.0471(12) -0.0094(8) 0.0213(10) -0.0205(9)
F215 0.0525(12) 0.0376(10) 0.0406(11) -0.0155(8) -0.0125(9) 0.0230(9)
F216 0.041(3) 0.030(2) 0.076(4) -0.008(2) -0.017(3) 0.021(2)
F217 0.066(4) 0.072(4) 0.084(4) 0.055(3) 0.032(3) 0.043(3)
F218 0.023(2) 0.032(2) 0.055(4) -0.004(2) 0.009(2) 0.0092(17)
F219 0.0941(18) 0.0749(14) 0.0323(11) 0.0192(10) 0.0395(12) 0.0426(13)
F220 0.0303(11) 0.0835(15) 0.0668(15) -0.0141(12) 0.0067(10) 0.0283(11)
F221 0.0632(13) 0.0368(10) 0.0541(13) -0.0021(9) 0.0366(11) 0.0140(9)
F222 0.0754(15) 0.0399(10) 0.0476(12) 0.0247(9) 0.0313(11) 0.0007(10)
F223 0.0473(12) 0.0264(8) 0.0431(11) 0.0075(8) -0.0029(9) -0.0057(8)
F224 0.0404(11) 0.0304(9) 0.0717(14) 0.0261(9) 0.0063(10) 0.0097(8)
F301 0.076(4) 0.047(3) 0.043(3) 0.003(2) -0.008(3) -0.034(3)
F302 0.039(2) 0.0165(18) 0.101(4) 0.022(2) -0.002(3) 0.0085(17)
F303 0.032(3) 0.031(2) 0.074(4) 0.006(3) 0.024(3) -0.004(2)
F316 0.044(3) 0.035(3) 0.048(3) 0.0132(19) -0.015(2) 0.020(2)
F317 0.051(4) 0.067(4) 0.057(4) 0.014(3) 0.026(3) 0.038(3)
F318 0.046(3) 0.021(2) 0.097(4) -0.002(2) -0.029(3) 0.0159(19)
C201 0.0167(12) 0.0162(11) 0.0128(11) 0.0020(9) 0.0051(10) 0.0048(10)
C202 0.0145(12) 0.0177(11) 0.0203(12) 0.0031(9) 0.0032(10) 0.0047(10)
C203 0.0177(13) 0.0174(11) 0.0261(14) 0.0067(10) 0.0044(11) 0.0028(10)
C204 0.0228(14) 0.0185(12) 0.0267(14) 0.0079(10) 0.0042(12) 0.0089(11)
C205 0.0171(13) 0.0227(12) 0.0215(13) 0.0043(10) 0.0023(11) 0.0063(10)
C206 0.0152(12) 0.0160(11) 0.0208(13) 0.0021(9) 0.0034(10) 0.0011(10)
C207 0.0249(16) 0.0200(13) 0.0468(19) 0.0113(12) 0.0024(14) 0.0043(12)
C208 0.0190(14) 0.0275(14) 0.0402(17) 0.0090(12) -0.0024(13) 0.0054(12)
C209 0.0154(12) 0.0147(10) 0.0143(11) 0.0058(9) 0.0036(10) 0.0064(9)
C210 0.0160(12) 0.0150(11) 0.0181(12) 0.0038(9) 0.0044(10) 0.0018(9)
C211 0.0190(13) 0.0202(12) 0.0203(13) 0.0051(10) 0.0092(11) 0.0056(10)
C212 0.0206(13) 0.0212(12) 0.0161(12) -0.0004(10) 0.0049(11) 0.0056(10)
C213 0.0173(13) 0.0183(11) 0.0184(12) 0.0035(9) 0.0024(10) 0.0055(10)
C214 0.0164(12) 0.0161(11) 0.0179(12) 0.0043(9) 0.0055(10) 0.0058(10)
C215 0.0224(15) 0.0322(14) 0.0288(15) -0.0026(12) 0.0138(13) 0.0045(12)
C216 0.0206(14) 0.0231(12) 0.0219(13) 0.0003(10) 0.0043(11) 0.0053(11)
C217 0.0136(12) 0.0170(11) 0.0161(12) 0.0062(9) 0.0060(10) 0.0022(9)
C218 0.0176(13) 0.0181(11) 0.0158(12) 0.0041(9) 0.0047(10) 0.0045(10)
C219 0.0215(13) 0.0195(12) 0.0170(12) 0.0031(10) 0.0039(11) 0.0022(10)
C220 0.0172(13) 0.0263(13) 0.0206(13) 0.0082(10) -0.0012(11) 0.0037(11)
C221 0.0147(13) 0.0203(12) 0.0304(15) 0.0091(11) 0.0027(11) 0.0037(10)
C222 0.0158(13) 0.0177(11) 0.0186(12) 0.0047(9) 0.0046(10) 0.0027(10)
C223 0.0229(14) 0.0286(14) 0.0177(13) -0.0001(11) -0.0022(11) 0.0015(12)
C224 0.0255(16) 0.0270(14) 0.0434(19) 0.0063(13) -0.0036(14) 0.0103(13)
C225 0.0105(11) 0.0201(11) 0.0132(11) 0.0045(9) 0.0005(9) 0.0014(9)
C226 0.0158(12) 0.0220(12) 0.0148(12) 0.0036(9) 0.0036(10) 0.0049(10)
C227 0.0161(13) 0.0314(13) 0.0163(12) 0.0044(10) 0.0032(11) 0.0068(11)
C228 0.0192(14) 0.0335(14) 0.0197(13) 0.0113(11) 0.0072(11) 0.0019(11)
C229 0.0193(14) 0.0255(13) 0.0195(13) 0.0077(10) 0.0016(11) -0.0002(11)
C230 0.0165(13) 0.0214(12) 0.0170(12) 0.0035(10) 0.0040(10) 0.0038(10)
C231 0.0287(16) 0.0402(16) 0.0244(15) 0.0073(12) 0.0128(13) 0.0127(13)
C232 0.0345(17) 0.0274(14) 0.0286(15) 0.0126(12) 0.0082(14) -0.0003(13)
B200 0.0135(13) 0.0114(11) 0.0143(13) 0.0025(10) 0.0022(11) 0.0021(10)
F915 0.0640(14) 0.0345(10) 0.0649(14) 0.0209(9) 0.0255(12) 0.0113(10)
F916 0.0355(11) 0.0622(13) 0.0582(14) 0.0070(10) -0.0032(10) 0.0055(10)
C909 0.0412(18) 0.0258(14) 0.0325(16) 0.0081(12) 0.0150(14) 0.0105(13)
C910 0.0314(17) 0.0370(16) 0.0272(15) 0.0037(12) 0.0042(13) 0.0086(13)
C911 0.056(2) 0.0374(17) 0.0285(16) 0.0128(13) 0.0094(16) 0.0133(16)
C912 0.060(2) 0.0407(18) 0.0375(19) 0.0087(15) 0.0231(19) -0.0037(17)
C913 0.0293(18) 0.061(2) 0.039(2) -0.0046(17) 0.0087(16) -0.0006(16)
C914 0.0366(19) 0.0530(19) 0.0292(17) 0.0081(14) 0.0045(15) 0.0195(16)

loop_
_atom_type_symbol
_atom_type_description
_atom_type_scat_dispersion_real
_atom_type_scat_dispersion_imag
_atom_type_scat_source
C C 0.0033 0.0016 'International Tables Vol C Tables 4.2.6.8 and 6.1.1.4'
H H 0.0000 0.0000 'International Tables Vol C Tables 4.2.6.8 and 6.1.1.4'
B B 0.0013 0.0007 'International Tables Vol C Tables 4.2.6.8 and 6.1.1.4'
F F 0.0171 0.0103 'International Tables Vol C Tables 4.2.6.8 and 6.1.1.4'
Ir Ir -1.4442 7.9887 'International Tables Vol C Tables 4.2.6.8 and 6.1.1.4'
N N 0.0061 0.0033 'International Tables Vol C Tables 4.2.6.8 and 6.1.1.4'
O O 0.0106 0.0060 'International Tables Vol C Tables 4.2.6.8 and 6.1.1.4'

loop_
_geom_angle_atom_site_label_1
_geom_angle_atom_site_label_2
_geom_angle_atom_site_label_3
_geom_angle
C2 Ir1 C17 166.70(10)
C2 Ir1 C32 97.55(9)
C17 Ir1 C32 95.55(10)
C4 O9 C8 103.43(19)
C5 O12 C11 103.92(19)
C19 O24 C23 105.6(3)
C20 O27 C26 103.2(3)
C34 O39 C38 103.4(2)
C35 O42 C41 103.5(2)
C2 N3 C4 113.5(2)
C2 N3 C7 136.9(2)
C4 N3 C7 107.6(2)
C2 N6 C5 112.9(2)
C2 N6 C10 138.5(2)
C5 N6 C10 107.6(2)
C17 N18 C19 111.1(3)
C17 N18 C22 137.3(3)
C19 N18 C22 108.4(3)
C17 N21 C20 113.9(3)
C17 N21 C25 137.2(3)
C20 N21 C25 108.4(3)
C32 N33 C34 112.9(2)
C32 N33 C37 139.1(2)
C34 N33 C37 107.9(2)
C32 N36 C35 113.2(2)
C32 N36 C40 139.0(2)
C35 N36 C40 107.0(2)
N3 C2 Ir1 125.63(18)
N3 C2 N6 100.9(2)
N6 C2 Ir1 133.48(18)
O9 C4 N3 113.8(2)
C5 C4 O9 139.8(2)
C5 C4 N3 106.3(2)
O12 C5 N6 113.7(2)
C4 C5 O12 139.8(2)
C4 C5 N6 106.4(2)
N3 C7 C8 97.4(2)
N3 C7 C13 108.7(2)
N3 C7 C14 115.1(2)
C13 C7 C8 110.8(2)
C14 C7 C8 112.1(2)
C14 C7 C13 111.9(3)
O9 C8 C7 106.6(2)
O9 C8 H8A 110.4
O9 C8 H8B 110.4
C7 C8 H8A 110.4
C7 C8 H8B 110.4
H8A C8 H8B 108.6
N6 C10 C11 98.2(2)
N6 C10 C15 108.2(2)
N6 C10 C16 114.2(2)
C15 C10 C11 111.5(2)
C16 C10 C11 112.0(2)
C16 C10 C15 112.0(2)
O12 C11 C10 106.4(2)
O12 C11 H11E 110.4
O12 C11 H11F 110.4
C10 C11 H11E 110.4
C10 C11 H11F 110.4
H11E C11 H11F 108.6
C7 C13 H13D 109.5
C7 C13 H13E 109.5
C7 C13 H13F 109.5
H13D C13 H13E 109.5
H13D C13 H13F 109.5
H13E C13 H13F 109.5
C7 C14 H14D 109.5
C7 C14 H14E 109.5
C7 C14 H14F 109.5
H14D C14 H14E 109.5
H14D C14 H14F 109.5
H14E C14 H14F 109.5
C10 C15 H15G 109.5
C10 C15 H15H 109.5
C10 C15 H15I 109.5
H15G C15 H15H 109.5
H15G C15 H15I 109.5
H15H C15 H15I 109.5
C10 C16 H16G 109.5
C10 C16 H16H 109.5
C10 C16 H16I 109.5
H16G C16 H16H 109.5
H16G C16 H16I 109.5
H16H C16 H16I 109.5
N18 C17 Ir1 129.7(2)
N21 C17 Ir1 129.0(2)
N21 C17 N18 101.2(2)
O24 C19 N18 111.6(3)
C20 C19 O24 140.1(3)
C20 C19 N18 108.1(3)
O27 C20 N21 113.0(3)
C19 C20 O27 141.3(3)
C19 C20 N21 105.7(3)
N18 C22 C23 96.9(3)
N18 C22 C28 108.7(3)
N18 C22 C29 115.5(3)
C28 C22 C23 110.3(3)
C29 C22 C23 112.5(3)
C29 C22 C28 111.9(3)
O24 C23 C22 107.4(3)
O24 C23 H23C 110.2
O24 C23 H23D 110.2
C22 C23 H23C 110.2
C22 C23 H23D 110.2
H23C C23 H23D 108.5
N21 C25 C26 98.7(3)
N21 C25 C30 110.1(3)
N21 C25 C31 111.4(3)
C30 C25 C26 112.0(3)
C31 C25 C26 111.1(3)
C31 C25 C30 112.9(3)
O27 C26 C25 106.5(3)
O27 C26 H26C 110.4
O27 C26 H26D 110.4
C25 C26 H26C 110.4
C25 C26 H26D 110.4
H26C C26 H26D 108.6
C22 C28 H28D 109.5
C22 C28 H28E 109.5
C22 C28 H28F 109.5
H28D C28 H28E 109.5
H28D C28 H28F 109.5
H28E C28 H28F 109.5
C22 C29 H29D 109.5
C22 C29 H29E 109.5
C22 C29 H29F 109.5
H29D C29 H29E 109.5
H29D C29 H29F 109.5
H29E C29 H29F 109.5
C25 C30 H30D 109.5
C25 C30 H30E 109.5
C25 C30 H30F 109.5
H30D C30 H30E 109.5
H30D C30 H30F 109.5
H30E C30 H30F 109.5
C25 C31 H31D 109.5
C25 C31 H31E 109.5
C25 C31 H31F 109.5
H31D C31 H31E 109.5
H31D C31 H31F 109.5
H31E C31 H31F 109.5
N33 C32 Ir1 128.76(18)
N36 C32 Ir1 130.46(18)
N36 C32 N33 100.8(2)
O39 C34 N33 113.6(2)
C35 C34 O39 139.6(3)
C35 C34 N33 106.8(2)
O42 C35 N36 113.9(2)
C34 C35 O42 139.7(3)
C34 C35 N36 106.4(2)
N33 C37 C38 97.8(2)
N33 C37 C43 111.0(2)
N33 C37 C44 113.9(2)
C43 C37 C38 110.1(2)
C44 C37 C38 110.5(2)
C44 C37 C43 112.6(3)
O39 C38 C37 106.9(2)
O39 C38 H38C 110.3
O39 C38 H38D 110.3
C37 C38 H38C 110.3
C37 C38 H38D 110.3
H38C C38 H38D 108.6
N36 C40 C41 97.9(2)
N36 C40 C45 113.6(3)
N36 C40 C46 110.5(2)
C45 C40 C41 112.4(2)
C45 C40 C46 111.9(3)
C46 C40 C41 109.9(3)
O42 C41 C40 106.2(2)
O42 C41 H41C 110.5
O42 C41 H41D 110.5
C40 C41 H41C 110.5
C40 C41 H41D 110.5
H41C C41 H41D 108.7
C37 C43 H43D 109.5
C37 C43 H43E 109.5
C37 C43 H43F 109.5
H43D C43 H43E 109.5
H43D C43 H43F 109.5
H43E C43 H43F 109.5
C37 C44 H44D 109.5
C37 C44 H44E 109.5
C37 C44 H44F 109.5
H44D C44 H44E 109.5
H44D C44 H44F 109.5
H44E C44 H44F 109.5
C40 C45 H45D 109.5
C40 C45 H45E 109.5
C40 C45 H45F 109.5
H45D C45 H45E 109.5
H45D C45 H45F 109.5
H45E C45 H45F 109.5
C40 C46 H46D 109.5
C40 C46 H46E 109.5
C40 C46 H46F 109.5
H46D C46 H46E 109.5
H46D C46 H46F 109.5
H46E C46 H46F 109.5
C2A Ir1A C32A 98.31(9)
C17A Ir1A C2A 163.39(10)
C17A Ir1A C32A 98.16(10)
C4A O9A C8A 103.35(19)
C5A O12A C11A 104.7(2)
C5A O12A C11B 105.4(3)
C19A O24A C23A 104.1(2)
C20A O27A C26A 106.1(2)
C34A O39A C38A 103.3(2)
C35A O42A C41A 104.7(2)
C2A N3A C4A 112.7(2)
C2A N3A C7A 138.9(2)
C4A N3A C7A 107.6(2)
C2A N6A C5A 113.1(2)
C2A N6A C10A 138.0(2)
C5A N6A C10A 108.9(2)
C17A N18A C19A 113.3(2)
C17A N18A C22A 136.4(2)
C19A N18A C22A 107.1(2)
C17A N21A C20A 113.3(2)
C17A N21A C25A 136.9(2)
C20A N21A C25A 109.2(2)
C32A N33A C34A 113.3(2)
C32A N33A C37A 138.8(2)
C34A N33A C37A 107.9(2)
C32A N36A C35A 112.8(2)
C32A N36A C40A 138.7(2)
C35A N36A C40A 107.9(2)
N3A C2A Ir1A 126.60(18)
N3A C2A N6A 101.3(2)
N6A C2A Ir1A 131.73(18)
O9A C4A N3A 113.9(2)
C5A C4A O9A 139.5(2)
C5A C4A N3A 106.6(2)
O12A C5A N6A 113.7(2)
C4A C5A O12A 140.0(2)
C4A C5A N6A 106.3(2)
N3A C7A C8A 97.5(2)
N3A C7A C13A 109.5(2)
N3A C7A C14A 115.5(2)
C13A C7A C8A 111.0(2)
C14A C7A C8A 110.9(2)
C14A C7A C13A 111.7(3)
O9A C8A C7A 106.6(2)
O9A C8A H8AA 110.4
O9A C8A H8AB 110.4
C7A C8A H8AA 110.4
C7A C8A H8AB 110.4
H8AA C8A H8AB 108.6
N6A C10A C11A 99.0(2)
N6A C10A C11B 99.7(3)
N6A C10A C15A 111.3(3)
N6A C10A C15B 108.8(4)
N6A C10A C16A 109.4(3)
N6A C10A C16B 115.5(4)
C15A C10A C11A 112.3(3)
C15A C10A C16A 113.6(4)
C15B C10A C11B 111.7(5)
C16A C10A C11A 110.2(4)
C16B C10A C11B 109.8(5)
C16B C10A C15B 111.0(5)
O12A C11A C10A 107.2(3)
O12A C11A H11A 110.3
O12A C11A H11B 110.3
C10A C11A H11A 110.3
C10A C11A H11B 110.3
H11A C11A H11B 108.5
O12A C11B C10A 107.5(4)
O12A C11B H11C 110.2
O12A C11B H11D 110.2
C10A C11B H11C 110.2
C10A C11B H11D 110.2
H11C C11B H11D 108.5
C7A C13A H13A 109.5
C7A C13A H13B 109.5
C7A C13A H13C 109.5
H13A C13A H13B 109.5
H13A C13A H13C 109.5
H13B C13A H13C 109.5
C7A C14A H14A 109.5
C7A C14A H14B 109.5
C7A C14A H14C 109.5
H14A C14A H14B 109.5
H14A C14A H14C 109.5
H14B C14A H14C 109.5
C10A C15A H15A 109.5
C10A C15A H15B 109.5
C10A C15A H15C 109.5
H15A C15A H15B 109.5
H15A C15A H15C 109.5
H15B C15A H15C 109.5
C10A C15B H15D 109.5
C10A C15B H15E 109.5
C10A C15B H15F 109.5
H15D C15B H15E 109.5
H15D C15B H15F 109.5
H15E C15B H15F 109.5
C10A C16A H16A 109.5
C10A C16A H16B 109.5
C10A C16A H16C 109.5
H16A C16A H16B 109.5
H16A C16A H16C 109.5
H16B C16A H16C 109.5
C10A C16B H16D 109.5
C10A C16B H16E 109.5
C10A C16B H16F 109.5
H16D C16B H16E 109.5
H16D C16B H16F 109.5
H16E C16B H16F 109.5
N18A C17A Ir1A 123.76(18)
N21A C17A Ir1A 135.36(18)
N21A C17A N18A 100.8(2)
O24A C19A N18A 113.3(2)
C20A C19A O24A 140.3(3)
C20A C19A N18A 106.2(2)
O27A C20A N21A 114.1(2)
C19A C20A O27A 139.4(3)
C19A C20A N21A 106.5(2)
N18A C22A C23A 97.6(2)
N18A C22A C28A 109.0(2)
N18A C22A C29A 113.8(2)
C28A C22A C23A 110.7(3)
C29A C22A C23A 113.3(3)
C29A C22A C28A 111.7(3)
O24A C23A C22A 106.1(2)
O24A C23A H23A 110.5
O24A C23A H23B 110.5
C22A C23A H23A 110.5
C22A C23A H23B 110.5
H23A C23A H23B 108.7
N21A C25A C26A 100.1(2)
N21A C25A C30A 110.0(2)
N21A C25A C31A 112.7(2)
C30A C25A C26A 111.4(3)
C30A C25A C31A 112.1(3)
C31A C25A C26A 109.8(3)
O27A C26A C25A 109.1(2)
O27A C26A H26A 109.9
O27A C26A H26B 109.9
C25A C26A H26A 109.9
C25A C26A H26B 109.9
H26A C26A H26B 108.3
C22A C28A H28A 109.5
C22A C28A H28B 109.5
C22A C28A H28C 109.5
H28A C28A H28B 109.5
H28A C28A H28C 109.5
H28B C28A H28C 109.5
C22A C29A H29A 109.5
C22A C29A H29B 109.5
C22A C29A H29C 109.5
H29A C29A H29B 109.5
H29A C29A H29C 109.5
H29B C29A H29C 109.5
C25A C30A H30A 109.5
C25A C30A H30B 109.5
C25A C30A H30C 109.5
H30A C30A H30B 109.5
H30A C30A H30C 109.5
H30B C30A H30C 109.5
C25A C31A H31A 109.5
C25A C31A H31B 109.5
C25A C31A H31C 109.5
H31A C31A H31B 109.5
H31A C31A H31C 109.5
H31B C31A H31C 109.5
N33A C32A Ir1A 130.16(17)
N33A C32A N36A 100.6(2)
N36A C32A Ir1A 129.21(18)
O39A C34A N33A 113.9(2)
C35A C34A O39A 139.7(3)
C35A C34A N33A 106.3(2)
O42A C35A N36A 114.1(2)
C34A C35A O42A 138.8(3)
C34A C35A N36A 107.0(2)
N33A C37A C38A 98.1(2)
N33A C37A C43A 110.1(2)
N33A C37A C44A 113.6(2)
C43A C37A C38A 110.3(2)
C44A C37A C38A 111.4(2)
C44A C37A C43A 112.4(3)
O39A C38A C37A 106.7(2)
O39A C38A H38A 110.4
O39A C38A H38B 110.4
C37A C38A H38A 110.4
C37A C38A H38B 110.4
H38A C38A H38B 108.6
N36A C40A C41A 98.8(2)
N36A C40A C45A 109.5(2)
N36A C40A C46A 115.5(2)
C45A C40A C41A 111.0(2)
C46A C40A C41A 109.4(2)
C46A C40A C45A 111.9(2)
O42A C41A C40A 107.8(2)
O42A C41A H41A 110.2
O42A C41A H41B 110.2
C40A C41A H41A 110.2
C40A C41A H41B 110.2
H41A C41A H41B 108.5
C37A C43A H43A 109.5
C37A C43A H43B 109.5
C37A C43A H43C 109.5
H43A C43A H43B 109.5
H43A C43A H43C 109.5
H43B C43A H43C 109.5
C37A C44A H44A 109.5
C37A C44A H44B 109.5
C37A C44A H44C 109.5
H44A C44A H44B 109.5
H44A C44A H44C 109.5
H44B C44A H44C 109.5
C40A C45A H45A 109.5
C40A C45A H45B 109.5
C40A C45A H45C 109.5
H45A C45A H45B 109.5
H45A C45A H45C 109.5
H45B C45A H45C 109.5
C40A C46A H46A 109.5
C40A C46A H46B 109.5
C40A C46A H46C 109.5
H46A C46A H46B 109.5
H46A C46A H46C 109.5
H46B C46A H46C 109.5
F907 C901 C902 118.7(3)
F907 C901 C906 120.3(3)
C902 C901 C906 121.0(3)
F908 C902 C901 119.0(3)
F908 C902 C903 120.2(3)
C903 C902 C901 120.9(3)
C902 C903 H903 120.7
C902 C903 C904 118.7(3)
C904 C903 H903 120.7
C903 C904 H904 119.6
C905 C904 C903 120.9(3)
C905 C904 H904 119.6
C904 C905 H905 119.8
C904 C905 C906 120.3(3)
C906 C905 H905 119.8
C901 C906 C905 118.3(3)
C901 C906 H906 120.9
C905 C906 H906 120.9
C402 C401 B400 120.6(2)
C406 C401 C402 115.5(2)
C406 C401 B400 123.8(2)
C401 C402 H402 118.7
C403 C402 C401 122.5(2)
C403 C402 H402 118.7
C402 C403 C407 118.7(2)
C404 C403 C402 120.7(2)
C404 C403 C407 120.6(2)
C403 C404 H404 121.1
C405 C404 C403 117.8(2)
C405 C404 H404 121.1
C404 C405 C406 121.4(2)
C404 C405 C408 119.8(2)
C406 C405 C408 118.8(2)
C401 C406 H406 119.0
C405 C406 C401 122.0(2)
C405 C406 H406 119.0
F401 C407 F402 104.6(3)
F401 C407 C403 114.5(3)
F402 C407 C403 112.2(3)
F403 C407 F401 107.9(3)
F403 C407 F402 104.8(3)
F403 C407 C403 112.1(3)
F404 C408 F405 104.0(3)
F404 C408 F406 109.4(3)
F404 C408 C405 116.0(3)
F405 C408 C405 109.5(3)
F406 C408 F405 103.0(3)
F406 C408 C405 113.7(3)
F504 C408 F505 102.6(4)
F504 C408 C405 116.4(4)
F505 C408 C405 108.4(3)
F506 C408 F504 109.8(4)
F506 C408 F505 102.4(4)
F506 C408 C405 115.4(3)
C410 C409 C414 115.9(2)
C410 C409 B400 123.3(2)
C414 C409 B400 120.5(2)
C409 C410 H410 118.9
C411 C410 C409 122.2(2)
C411 C410 H410 118.9
C410 C411 C412 120.7(2)
C410 C411 C415 120.9(2)
C412 C411 C415 118.3(2)
C411 C412 H412 120.9
C413 C412 C411 118.1(2)
C413 C412 H412 120.9
C412 C413 C414 120.9(2)
C412 C413 C416 120.2(2)
C414 C413 C416 118.8(2)
C409 C414 H414 118.9
C413 C414 C409 122.2(2)
C413 C414 H414 118.9
F407 C415 F408 105.1(2)
F407 C415 C411 112.8(2)
F408 C415 C411 112.2(2)
F409 C415 F407 106.6(2)
F409 C415 F408 106.0(2)
F409 C415 C411 113.5(2)
F410 C416 F411 105.3(2)
F410 C416 F412 107.1(2)
F410 C416 C413 113.6(2)
F411 C416 C413 111.6(2)
F412 C416 F411 105.1(2)
F412 C416 C413 113.4(2)
C418 C417 C422 115.6(2)
C418 C417 B400 122.9(2)
C422 C417 B400 120.9(2)
C417 C418 H418 119.0
C419 C418 C417 122.0(2)
C419 C418 H418 119.0
C418 C419 C423 119.0(2)
C420 C419 C418 121.3(2)
C420 C419 C423 119.7(2)
C419 C420 H420 121.2
C419 C420 C421 117.6(2)
C421 C420 H420 121.2
C420 C421 C424 119.2(2)
C422 C421 C420 121.1(2)
C422 C421 C424 119.7(2)
C417 C422 H422 118.9
C421 C422 C417 122.3(2)
C421 C422 H422 118.9
F413 C423 F414 105.7(3)
F413 C423 F415 107.0(3)
F413 C423 C419 113.7(3)
F414 C423 C419 112.4(2)
F415 C423 F414 104.5(3)
F415 C423 C419 112.7(3)
F416 C424 F417 104.5(3)
F416 C424 C421 112.7(3)
F417 C424 C421 111.5(2)
F418 C424 F416 106.7(3)
F418 C424 F417 106.7(3)
F418 C424 C421 114.1(2)
F516 C424 C421 112.0(5)
F517 C424 F516 105.0(6)
F517 C424 C421 111.6(5)
F518 C424 F516 106.1(6)
F518 C424 F517 106.3(6)
F518 C424 C421 115.2(5)
C426 C425 C430 115.6(2)
C426 C425 B400 124.0(2)
C430 C425 B400 120.2(2)
C425 C426 H426 119.0
C427 C426 C425 122.1(2)
C427 C426 H426 119.0
C426 C427 C431 120.2(2)
C428 C427 C426 121.2(2)
C428 C427 C431 118.5(2)
C427 C428 H428 121.2
C427 C428 C429 117.6(2)
C429 C428 H428 121.2
C428 C429 C432 120.0(2)
C430 C429 C428 121.1(2)
C430 C429 C432 118.8(2)
C425 C430 H430 118.8
C429 C430 C425 122.3(2)
C429 C430 H430 118.8
F419 C431 F420 106.5(3)
F419 C431 F421 106.4(3)
F419 C431 C427 112.8(2)
F420 C431 F421 104.5(2)
F420 C431 C427 112.7(2)
F421 C431 C427 113.3(2)
F422 C432 F423 106.1(3)
F422 C432 F424 106.6(3)
F422 C432 C429 114.1(3)
F423 C432 C429 112.1(3)
F424 C432 F423 105.8(3)
F424 C432 C429 111.6(3)
F522 C432 F523 105.8(4)
F522 C432 F524 105.8(4)
F522 C432 C429 115.6(4)
F523 C432 F524 103.6(4)
F523 C432 C429 112.9(4)
F524 C432 C429 112.2(3)
C409 B400 C401 105.10(19)
C409 B400 C417 114.04(19)
C417 B400 C401 110.11(19)
C425 B400 C401 111.67(19)
C425 B400 C409 112.89(19)
C425 B400 C417 103.20(19)
C202 C201 C206 115.4(2)
C202 C201 B200 124.4(2)
C206 C201 B200 120.1(2)
C201 C202 H202 118.9
C203 C202 C201 122.3(2)
C203 C202 H202 118.9
C202 C203 C207 119.1(2)
C204 C203 C202 121.1(2)
C204 C203 C207 119.7(2)
C203 C204 H204 121.0
C203 C204 C205 117.9(2)
C205 C204 H204 121.0
C204 C205 C206 120.9(2)
C204 C205 C208 120.4(2)
C206 C205 C208 118.7(2)
C201 C206 H206 118.8
C205 C206 C201 122.4(2)
C205 C206 H206 118.8
F201 C207 C203 110.6(3)
F202 C207 F201 105.4(4)
F202 C207 F203 108.1(4)
F202 C207 C203 115.1(3)
F203 C207 F201 104.4(3)
F203 C207 C203 112.4(3)
F301 C207 C203 110.8(3)
F302 C207 F301 104.6(3)
F302 C207 F303 108.6(4)
F302 C207 C203 115.4(3)
F303 C207 F301 104.1(4)
F303 C207 C203 112.5(3)
F204 C208 F205 105.7(2)
F204 C208 F206 106.3(3)
F204 C208 C205 114.2(2)
F205 C208 C205 112.2(3)
F206 C208 F205 105.9(3)
F206 C208 C205 111.8(2)
C210 C209 B200 121.3(2)
C214 C209 C210 115.9(2)
C214 C209 B200 122.5(2)
C209 C210 H210 119.0
C209 C210 C211 122.0(2)
C211 C210 H210 119.0
C210 C211 C215 119.1(2)
C212 C211 C210 121.0(2)
C212 C211 C215 119.8(2)
C211 C212 H212 120.9
C211 C212 C213 118.2(2)
C213 C212 H212 120.9
C212 C213 C214 120.7(2)
C212 C213 C216 118.5(2)
C214 C213 C216 120.8(2)
C209 C214 H214 118.9
C213 C214 C209 122.3(2)
C213 C214 H214 118.9
F207 C215 F208 104.3(2)
F207 C215 C211 114.0(2)
F208 C215 C211 111.5(2)
F209 C215 F207 106.5(3)
F209 C215 F208 105.7(3)
F209 C215 C211 114.1(2)
F210 C216 F211 105.0(2)
F210 C216 F212 106.5(2)
F210 C216 C213 113.0(2)
F211 C216 C213 112.5(2)
F212 C216 F211 105.6(2)
F212 C216 C213 113.6(2)
C218 C217 B200 120.2(2)
C222 C217 C218 115.5(2)
C222 C217 B200 123.9(2)
C217 C218 H218 118.8
C219 C218 C217 122.4(2)
C219 C218 H218 118.8
C218 C219 C220 121.0(2)
C218 C219 C223 120.4(2)
C220 C219 C223 118.5(2)
C219 C220 H220 121.0
C221 C220 C219 117.9(2)
C221 C220 H220 121.0
C220 C221 C222 121.1(2)
C220 C221 C224 118.9(2)
C222 C221 C224 120.0(2)
C217 C222 H222 119.0
C221 C222 C217 122.0(2)
C221 C222 H222 119.0
F213 C223 F214 105.3(2)
F213 C223 C219 113.1(2)
F214 C223 C219 111.6(2)
F215 C223 F213 105.7(2)
F215 C223 F214 107.4(2)
F215 C223 C219 113.2(2)
F216 C224 C221 112.5(3)
F217 C224 F216 108.4(4)
F217 C224 F218 106.0(4)
F217 C224 C221 116.4(4)
F218 C224 F216 101.4(4)
F218 C224 C221 110.9(3)
F316 C224 C221 110.1(3)
F317 C224 F316 104.6(4)
F317 C224 F318 110.7(4)
F317 C224 C221 115.0(4)
F318 C224 F316 102.3(3)
F318 C224 C221 113.0(3)
C226 C225 B200 120.9(2)
C230 C225 C226 115.9(2)
C230 C225 B200 122.4(2)
C225 C226 H226 118.9
C227 C226 C225 122.2(2)
C227 C226 H226 118.9
C226 C227 C228 121.0(2)
C226 C227 C231 119.9(2)
C228 C227 C231 119.1(2)
C227 C228 H228 121.1
C229 C228 C227 117.8(2)
C229 C228 H228 121.1
C228 C229 C230 121.1(2)
C228 C229 C232 120.2(2)
C230 C229 C232 118.7(2)
C225 C230 H230 119.0
C229 C230 C225 122.1(2)
C229 C230 H230 119.0
F219 C231 F220 105.9(3)
F219 C231 C227 112.6(2)
F220 C231 C227 111.5(2)
F221 C231 F219 106.2(2)
F221 C231 F220 106.8(2)
F221 C231 C227 113.4(2)
F222 C232 F223 106.5(2)
F222 C232 F224 106.6(2)
F222 C232 C229 113.0(2)
F223 C232 C229 112.1(2)
F224 C232 F223 105.6(2)
F224 C232 C229 112.5(2)
C209 B200 C201 105.01(18)
C209 B200 C225 113.67(18)
C217 B200 C201 112.21(19)
C217 B200 C209 113.56(19)
C217 B200 C225 102.29(19)
C225 B200 C201 110.31(18)
F915 C909 C910 118.9(3)
F915 C909 C914 120.1(3)
C914 C909 C910 121.0(3)
F916 C910 C909 118.6(3)
F916 C910 C911 120.5(3)
C911 C910 C909 120.9(3)
C910 C911 H911 120.7
C910 C911 C912 118.6(3)
C912 C911 H911 120.7
C911 C912 H912 119.5
C913 C912 C911 121.0(3)
C913 C912 H912 119.5
C912 C913 H913 120.0
C912 C913 C914 120.1(3)
C914 C913 H913 120.0
C909 C914 C913 118.3(3)
C909 C914 H914 120.8
C913 C914 H914 120.8

loop_
_geom_bond_atom_site_label_1
_geom_bond_atom_site_label_2
_geom_bond_distance
Ir1 C2 2.043(2)
Ir1 C17 2.050(3)
Ir1 C32 2.124(3)
O9 C4 1.360(3)
O9 C8 1.456(3)
O12 C5 1.358(3)
O12 C11 1.461(3)
O24 C19 1.367(4)
O24 C23 1.414(5)
O27 C20 1.354(4)
O27 C26 1.445(5)
O39 C34 1.356(3)
O39 C38 1.448(3)
O42 C35 1.363(3)
O42 C41 1.448(3)
N3 C2 1.369(3)
N3 C4 1.384(3)
N3 C7 1.492(3)
N6 C2 1.374(3)
N6 C5 1.390(3)
N6 C10 1.498(3)
N18 C17 1.375(4)
N18 C19 1.409(4)
N18 C22 1.484(4)
N21 C17 1.370(4)
N21 C20 1.387(4)
N21 C25 1.482(4)
N33 C32 1.378(3)
N33 C34 1.388(3)
N33 C37 1.502(3)
N36 C32 1.376(3)
N36 C35 1.388(3)
N36 C40 1.502(3)
C4 C5 1.334(4)
C7 C8 1.541(4)
C7 C13 1.530(4)
C7 C14 1.514(4)
C8 H8A 0.9700
C8 H8B 0.9700
C10 C11 1.538(4)
C10 C15 1.521(4)
C10 C16 1.513(4)
C11 H11E 0.9700
C11 H11F 0.9700
C13 H13D 0.9600
C13 H13E 0.9600
C13 H13F 0.9600
C14 H14D 0.9600
C14 H14E 0.9600
C14 H14F 0.9600
C15 H15G 0.9600
C15 H15H 0.9600
C15 H15I 0.9600
C16 H16G 0.9600
C16 H16H 0.9600
C16 H16I 0.9600
C19 C20 1.307(5)
C22 C23 1.559(5)
C22 C28 1.534(5)
C22 C29 1.503(6)
C23 H23C 0.9700
C23 H23D 0.9700
C25 C26 1.539(5)
C25 C30 1.512(5)
C25 C31 1.503(5)
C26 H26C 0.9700
C26 H26D 0.9700
C28 H28D 0.9600
C28 H28E 0.9600
C28 H28F 0.9600
C29 H29D 0.9600
C29 H29E 0.9600
C29 H29F 0.9600
C30 H30D 0.9600
C30 H30E 0.9600
C30 H30F 0.9600
C31 H31D 0.9600
C31 H31E 0.9600
C31 H31F 0.9600
C34 C35 1.328(4)
C37 C38 1.540(4)
C37 C43 1.513(4)
C37 C44 1.509(4)
C38 H38C 0.9700
C38 H38D 0.9700
C40 C41 1.544(4)
C40 C45 1.505(4)
C40 C46 1.518(4)
C41 H41C 0.9700
C41 H41D 0.9700
C43 H43D 0.9600
C43 H43E 0.9600
C43 H43F 0.9600
C44 H44D 0.9600
C44 H44E 0.9600
C44 H44F 0.9600
C45 H45D 0.9600
C45 H45E 0.9600
C45 H45F 0.9600
C46 H46D 0.9600
C46 H46E 0.9600
C46 H46F 0.9600
Ir1A C2A 2.059(2)
Ir1A C17A 2.051(3)
Ir1A C32A 2.115(3)
O9A C4A 1.360(3)
O9A C8A 1.453(3)
O12A C5A 1.355(3)
O12A C11A 1.450(4)
O12A C11B 1.447(6)
O24A C19A 1.356(3)
O24A C23A 1.459(4)
O27A C20A 1.351(3)
O27A C26A 1.443(4)
O39A C34A 1.357(3)
O39A C38A 1.447(3)
O42A C35A 1.359(3)
O42A C41A 1.439(3)
N3A C2A 1.369(3)
N3A C4A 1.390(3)
N3A C7A 1.496(3)
N6A C2A 1.370(3)
N6A C5A 1.384(3)
N6A C10A 1.489(3)
N18A C17A 1.374(3)
N18A C19A 1.392(3)
N18A C22A 1.494(3)
N21A C17A 1.368(3)
N21A C20A 1.391(3)
N21A C25A 1.483(3)
N33A C32A 1.374(3)
N33A C34A 1.384(3)
N33A C37A 1.496(3)
N36A C32A 1.377(3)
N36A C35A 1.384(3)
N36A C40A 1.501(3)
C4A C5A 1.332(4)
C7A C8A 1.546(4)
C7A C13A 1.521(4)
C7A C14A 1.520(4)
C8A H8AA 0.9700
C8A H8AB 0.9700
C10A C11A 1.550(5)
C10A C11B 1.548(6)
C10A C15A 1.499(5)
C10A C15B 1.527(6)
C10A C16A 1.514(5)
C10A C16B 1.517(6)
C11A H11A 0.9700
C11A H11B 0.9700
C11B H11C 0.9700
C11B H11D 0.9700
C13A H13A 0.9600
C13A H13B 0.9600
C13A H13C 0.9600
C14A H14A 0.9600
C14A H14B 0.9600
C14A H14C 0.9600
C15A H15A 0.9600
C15A H15B 0.9600
C15A H15C 0.9600
C15B H15D 0.9600
C15B H15E 0.9600
C15B H15F 0.9600
C16A H16A 0.9600
C16A H16B 0.9600
C16A H16C 0.9600
C16B H16D 0.9600
C16B H16E 0.9600
C16B H16F 0.9600
C19A C20A 1.329(4)
C22A C23A 1.534(4)
C22A C28A 1.525(4)
C22A C29A 1.515(4)
C23A H23A 0.9700
C23A H23B 0.9700
C25A C26A 1.547(4)
C25A C30A 1.512(4)
C25A C31A 1.514(4)
C26A H26A 0.9700
C26A H26B 0.9700
C28A H28A 0.9600
C28A H28B 0.9600
C28A H28C 0.9600
C29A H29A 0.9600
C29A H29B 0.9600
C29A H29C 0.9600
C30A H30A 0.9600
C30A H30B 0.9600
C30A H30C 0.9600
C31A H31A 0.9600
C31A H31B 0.9600
C31A H31C 0.9600
C34A C35A 1.325(4)
C37A C38A 1.545(4)
C37A C43A 1.514(4)
C37A C44A 1.501(4)
C38A H38A 0.9700
C38A H38B 0.9700
C40A C41A 1.545(4)
C40A C45A 1.527(4)
C40A C46A 1.509(4)
C41A H41A 0.9700
C41A H41B 0.9700
C43A H43A 0.9600
C43A H43B 0.9600
C43A H43C 0.9600
C44A H44A 0.9600
C44A H44B 0.9600
C44A H44C 0.9600
C45A H45A 0.9600
C45A H45B 0.9600
C45A H45C 0.9600
C46A H46A 0.9600
C46A H46B 0.9600
C46A H46C 0.9600
F907 C901 1.346(3)
F908 C902 1.354(3)
C901 C902 1.370(4)
C901 C906 1.375(4)
C902 C903 1.365(4)
C903 H903 0.9300
C903 C904 1.379(5)
C904 H904 0.9300
C904 C905 1.371(5)
C905 H905 0.9300
C905 C906 1.386(5)
C906 H906 0.9300
F401 C407 1.314(3)
F402 C407 1.326(4)
F403 C407 1.303(4)
F404 C408 1.290(3)
F405 C408 1.383(4)
F406 C408 1.315(4)
F407 C415 1.339(3)
F408 C415 1.344(3)
F409 C415 1.332(3)
F410 C416 1.316(3)
F411 C416 1.341(3)
F412 C416 1.325(3)
F413 C423 1.314(4)
F414 C423 1.334(4)
F415 C423 1.323(4)
F416 C424 1.317(3)
F417 C424 1.325(4)
F418 C424 1.298(3)
F419 C431 1.305(4)
F420 C431 1.326(3)
F421 C431 1.328(3)
F422 C432 1.311(4)
F423 C432 1.321(4)
F424 C432 1.319(4)
F504 C408 1.298(5)
F505 C408 1.401(5)
F506 C408 1.285(4)
F516 C424 1.320(6)
F517 C424 1.316(6)
F518 C424 1.289(6)
F522 C432 1.302(5)
F523 C432 1.326(5)
F524 C432 1.336(5)
C401 C402 1.399(3)
C401 C406 1.397(3)
C401 B400 1.646(3)
C402 H402 0.9300
C402 C403 1.390(3)
C403 C404 1.385(4)
C403 C407 1.497(4)
C404 H404 0.9300
C404 C405 1.379(4)
C405 C406 1.393(3)
C405 C408 1.491(4)
C406 H406 0.9300
C409 C410 1.398(3)
C409 C414 1.398(3)
C409 B400 1.638(3)
C410 H410 0.9300
C410 C411 1.394(3)
C411 C412 1.395(3)
C411 C415 1.496(4)
C412 H412 0.9300
C412 C413 1.377(4)
C413 C414 1.396(3)
C413 C416 1.497(3)
C414 H414 0.9300
C417 C418 1.398(3)
C417 C422 1.402(3)
C417 B400 1.642(4)
C418 H418 0.9300
C418 C419 1.388(4)
C419 C420 1.384(4)
C419 C423 1.501(4)
C420 H420 0.9300
C420 C421 1.385(4)
C421 C422 1.383(3)
C421 C424 1.504(4)
C422 H422 0.9300
C425 C426 1.403(3)
C425 C430 1.403(3)
C425 B400 1.635(4)
C426 H426 0.9300
C426 C427 1.392(4)
C427 C428 1.386(4)
C427 C431 1.502(3)
C428 H428 0.9300
C428 C429 1.390(3)
C429 C430 1.387(3)
C429 C432 1.498(3)
C430 H430 0.9300
F201 C207 1.355(4)
F202 C207 1.299(4)
F203 C207 1.309(4)
F204 C208 1.326(3)
F205 C208 1.328(4)
F206 C208 1.327(4)
F207 C215 1.314(3)
F208 C215 1.327(4)
F209 C215 1.307(3)
F210 C216 1.333(3)
F211 C216 1.339(3)
F212 C216 1.337(3)
F213 C223 1.336(3)
F214 C223 1.341(3)
F215 C223 1.325(3)
F216 C224 1.361(4)
F217 C224 1.297(5)
F218 C224 1.360(5)
F219 C231 1.327(3)
F220 C231 1.329(3)
F221 C231 1.317(3)
F222 C232 1.332(3)
F223 C232 1.338(3)
F224 C232 1.338(3)
F301 C207 1.354(4)
F302 C207 1.296(4)
F303 C207 1.319(4)
F316 C224 1.380(4)
F317 C224 1.302(5)
F318 C224 1.325(4)
C201 C202 1.397(3)
C201 C206 1.405(3)
C201 B200 1.642(3)
C202 H202 0.9300
C202 C203 1.393(3)
C203 C204 1.382(4)
C203 C207 1.497(4)
C204 H204 0.9300
C204 C205 1.387(4)
C205 C206 1.390(3)
C205 C208 1.491(4)
C206 H206 0.9300
C209 C210 1.400(3)
C209 C214 1.400(3)
C209 B200 1.639(3)
C210 H210 0.9300
C210 C211 1.402(3)
C211 C212 1.377(4)
C211 C215 1.490(3)
C212 H212 0.9300
C212 C213 1.394(3)
C213 C214 1.395(3)
C213 C216 1.492(4)
C214 H214 0.9300
C217 C218 1.409(3)
C217 C222 1.400(3)
C217 B200 1.631(4)
C218 H218 0.9300
C218 C219 1.382(4)
C219 C220 1.388(3)
C219 C223 1.496(3)
C220 H220 0.9300
C220 C221 1.382(3)
C221 C222 1.394(4)
C221 C224 1.495(4)
C222 H222 0.9300
C225 C226 1.403(3)
C225 C230 1.396(3)
C225 B200 1.639(3)
C226 H226 0.9300
C226 C227 1.384(3)
C227 C228 1.389(4)
C227 C231 1.501(3)
C228 H228 0.9300
C228 C229 1.385(4)
C229 C230 1.391(3)
C229 C232 1.501(4)
C230 H230 0.9300
F915 C909 1.347(3)
F916 C910 1.352(4)
C909 C910 1.375(4)
C909 C914 1.364(4)
C910 C911 1.361(4)
C911 H911 0.9300
C911 C912 1.375(5)
C912 H912 0.9300
C912 C913 1.370(5)
C913 H913 0.9300
C913 C914 1.391(5)
C914 H914 0.9300

loop_
_geom_torsion_atom_site_label_1
_geom_torsion_atom_site_label_2
_geom_torsion_atom_site_label_3
_geom_torsion_atom_site_label_4
_geom_torsion
O9 C4 C5 O12 1.5(6)
O9 C4 C5 N6 -176.8(3)
O24 C19 C20 O27 4.2(9)
O24 C19 C20 N21 -173.1(4)
O39 C34 C35 O42 2.2(7)
O39 C34 C35 N36 -179.9(3)
N3 C4 C5 O12 178.3(3)
N3 C4 C5 N6 0.1(3)
N3 C7 C8 O9 33.0(3)
N6 C10 C11 O12 -31.2(2)
N18 C19 C20 O27 178.1(4)
N18 C19 C20 N21 0.8(4)
N18 C22 C23 O24 31.3(3)
N21 C25 C26 O27 28.7(4)
N33 C34 C35 O42 -176.9(4)
N33 C34 C35 N36 1.0(3)
N33 C37 C38 O39 30.4(3)
N36 C40 C41 O42 33.2(3)
C2 N3 C4 O9 177.3(2)
C2 N3 C4 C5 -0.5(3)
C2 N3 C7 C8 172.2(3)
C2 N3 C7 C13 -72.9(4)
C2 N3 C7 C14 53.5(4)
C2 N6 C5 O12 -178.4(2)
C2 N6 C5 C4 0.4(3)
C2 N6 C10 C11 -169.6(3)
C2 N6 C10 C15 74.5(4)
C2 N6 C10 C16 -50.9(4)
C4 O9 C8 C7 -28.5(3)
C4 N3 C2 Ir1 -177.61(17)
C4 N3 C2 N6 0.7(3)
C4 N3 C7 C8 -25.9(2)
C4 N3 C7 C13 89.1(2)
C4 N3 C7 C14 -144.5(2)
C5 O12 C11 C10 28.3(3)
C5 N6 C2 Ir1 177.45(18)
C5 N6 C2 N3 -0.7(3)
C5 N6 C10 C11 23.2(2)
C5 N6 C10 C15 -92.7(3)
C5 N6 C10 C16 141.9(2)
C7 N3 C2 Ir1 -16.4(4)
C7 N3 C2 N6 161.9(3)
C7 N3 C4 O9 10.6(3)
C7 N3 C4 C5 -167.2(2)
C8 O9 C4 N3 11.5(3)
C8 O9 C4 C5 -171.8(3)
C10 N6 C2 Ir1 10.7(4)
C10 N6 C2 N3 -167.4(3)
C10 N6 C5 O12 -7.5(3)
C10 N6 C5 C4 171.2(2)
C11 O12 C5 N6 -13.3(3)
C11 O12 C5 C4 168.6(3)
C13 C7 C8 O9 -80.3(3)
C14 C7 C8 O9 153.9(2)
C15 C10 C11 O12 82.1(3)
C16 C10 C11 O12 -151.5(2)
C17 N18 C19 O24 174.2(3)
C17 N18 C19 C20 -1.6(4)
C17 N18 C22 C23 178.6(3)
C17 N18 C22 C28 -67.1(5)
C17 N18 C22 C29 59.6(5)
C17 N21 C20 O27 -178.0(3)
C17 N21 C20 C19 0.2(4)
C17 N21 C25 C26 156.7(3)
C17 N21 C25 C30 39.4(5)
C17 N21 C25 C31 -86.6(4)
C19 O24 C23 C22 -26.9(4)
C19 N18 C17 Ir1 -173.6(2)
C19 N18 C17 N21 1.5(3)
C19 N18 C22 C23 -24.6(3)
C19 N18 C22 C28 89.7(3)
C19 N18 C22 C29 -143.6(3)
C20 O27 C26 C25 -32.1(4)
C20 N21 C17 Ir1 174.1(2)
C20 N21 C17 N18 -1.1(3)
C20 N21 C25 C26 -15.2(3)
C20 N21 C25 C30 -132.5(3)
C20 N21 C25 C31 101.6(3)
C22 N18 C17 Ir1 -17.2(5)
C22 N18 C17 N21 157.9(3)
C22 N18 C19 O24 10.9(4)
C22 N18 C19 C20 -164.9(3)
C23 O24 C19 N18 10.5(4)
C23 O24 C19 C20 -175.7(5)
C25 N21 C17 Ir1 2.6(5)
C25 N21 C17 N18 -172.6(3)
C25 N21 C20 O27 -4.1(4)
C25 N21 C20 C19 174.1(3)
C26 O27 C20 N21 22.8(4)
C26 O27 C20 C19 -154.4(5)
C28 C22 C23 O24 -81.7(4)
C29 C22 C23 O24 152.6(3)
C30 C25 C26 O27 144.5(3)
C31 C25 C26 O27 -88.3(4)
C32 N33 C34 O39 179.2(2)
C32 N33 C34 C35 -1.5(3)
C32 N33 C37 C38 164.2(3)
C32 N33 C37 C43 -80.7(4)
C32 N33 C37 C44 47.6(4)
C32 N36 C35 O42 178.2(2)
C32 N36 C35 C34 -0.3(3)
C32 N36 C40 C41 167.7(3)
C32 N36 C40 C45 49.1(4)
C32 N36 C40 C46 -77.6(4)
C34 O39 C38 C37 -30.9(3)
C34 N33 C32 Ir1 -177.42(19)
C34 N33 C32 N36 1.2(3)
C34 N33 C37 C38 -19.3(3)
C34 N33 C37 C43 95.8(3)
C34 N33 C37 C44 -135.9(3)
C35 O42 C41 C40 -31.0(3)
C35 N36 C32 Ir1 178.06(19)
C35 N36 C32 N33 -0.6(3)
C35 N36 C40 C41 -23.5(3)
C35 N36 C40 C45 -142.2(3)
C35 N36 C40 C46 91.2(3)
C37 N33 C32 Ir1 -1.0(4)
C37 N33 C32 N36 177.6(3)
C37 N33 C34 O39 1.6(3)
C37 N33 C34 C35 -179.0(2)
C38 O39 C34 N33 18.5(3)
C38 O39 C34 C35 -160.6(4)
C40 N36 C32 Ir1 -13.6(5)
C40 N36 C32 N33 167.7(3)
C40 N36 C35 O42 6.2(3)
C40 N36 C35 C34 -172.3(2)
C41 O42 C35 N36 15.9(3)
C41 O42 C35 C34 -166.3(4)
C43 C37 C38 O39 -85.4(3)
C44 C37 C38 O39 149.6(2)
C45 C40 C41 O42 152.7(3)
C46 C40 C41 O42 -82.0(3)
O9A C4A C5A O12A 1.1(6)
O9A C4A C5A N6A -179.0(3)
O24A C19A C20A O27A 2.0(7)
O24A C19A C20A N21A -174.8(4)
O39A C34A C35A O42A -2.6(7)
O39A C34A C35A N36A -179.6(3)
N3A C4A C5A O12A 179.5(3)
N3A C4A C5A N6A -0.6(3)
N3A C7A C8A O9A 32.5(2)
N6A C10A C11A O12A 23.9(4)
N6A C10A C11B O12A -20.8(6)
N18A C19A C20A O27A 176.1(3)
N18A C19A C20A N21A -0.6(3)
N18A C22A C23A O24A 33.9(3)
N21A C25A C26A O27A -12.1(3)
N33A C34A C35A O42A 177.0(3)
N33A C34A C35A N36A 0.0(3)
N33A C37A C38A O39A 30.1(3)
N36A C40A C41A O42A -25.2(3)
C2A N3A C4A O9A 178.6(2)
C2A N3A C4A C5A -0.3(3)
C2A N3A C7A C8A 168.4(3)
C2A N3A C7A C13A -76.2(4)
C2A N3A C7A C14A 50.9(4)
C2A N6A C5A O12A -178.7(2)
C2A N6A C5A C4A 1.3(3)
C2A N6A C10A C11A 163.7(3)
C2A N6A C10A C11B -169.0(4)
C2A N6A C10A C15A 45.4(5)
C2A N6A C10A C15B 74.0(6)
C2A N6A C10A C16A -81.0(5)
C2A N6A C10A C16B -51.5(6)
C4A O9A C8A C7A -29.9(3)
C4A N3A C2A Ir1A -172.56(17)
C4A N3A C2A N6A 1.0(3)
C4A N3A C7A C8A -23.6(2)
C4A N3A C7A C13A 91.9(3)
C4A N3A C7A C14A -141.0(2)
C5A O12A C11A C10A -25.0(4)
C5A O12A C11B C10A 21.8(6)
C5A N6A C2A Ir1A 171.69(18)
C5A N6A C2A N3A -1.4(3)
C5A N6A C10A C11A -14.6(3)
C5A N6A C10A C11B 12.7(4)
C5A N6A C10A C15A -133.0(4)
C5A N6A C10A C15B -104.3(5)
C5A N6A C10A C16A 100.6(4)
C5A N6A C10A C16B 130.1(5)
C7A N3A C2A Ir1A -4.9(4)
C7A N3A C2A N6A 168.6(3)
C7A N3A C4A O9A 7.1(3)
C7A N3A C4A C5A -171.8(2)
C8A O9A C4A N3A 14.6(3)
C8A O9A C4A C5A -167.0(3)
C10A N6A C2A Ir1A -6.6(4)
C10A N6A C2A N3A -179.7(3)
C10A N6A C5A O12A 0.1(3)
C10A N6A C5A C4A -179.9(2)
C11A O12A C5A N6A 15.9(4)
C11A O12A C5A C4A -164.2(4)
C11B O12A C5A N6A -14.0(5)
C11B O12A C5A C4A 166.0(5)
C13A C7A C8A O9A -81.7(3)
C14A C7A C8A O9A 153.6(2)
C15A C10A C11A O12A 141.5(5)
C15B C10A C11B O12A 94.0(7)
C16A C10A C11A O12A -90.8(5)
C16B C10A C11B O12A -142.4(6)
C17A N18A C19A O24A 175.8(2)
C17A N18A C19A C20A -0.2(3)
C17A N18A C22A C23A 175.0(3)
C17A N18A C22A C28A -69.9(4)
C17A N18A C22A C29A 55.4(4)
C17A N21A C20A O27A -176.4(2)
C17A N21A C20A C19A 1.2(3)
C17A N21A C25A C26A 179.3(3)
C17A N21A C25A C30A 62.0(4)
C17A N21A C25A C31A -64.0(4)
C19A O24A C23A C22A -28.3(3)
C19A N18A C17A Ir1A -175.82(19)
C19A N18A C17A N21A 0.9(3)
C19A N18A C22A C23A -27.7(3)
C19A N18A C22A C28A 87.3(3)
C19A N18A C22A C29A -147.3(3)
C20A O27A C26A C25A 10.5(3)
C20A N21A C17A Ir1A 174.8(2)
C20A N21A C17A N18A -1.3(3)
C20A N21A C25A C26A 9.5(3)
C20A N21A C25A C30A -107.8(3)
C20A N21A C25A C31A 126.2(3)
C22A N18A C17A Ir1A -19.5(4)
C22A N18A C17A N21A 157.2(3)
C22A N18A C19A O24A 12.6(3)
C22A N18A C19A C20A -163.3(2)
C23A O24A C19A N18A 10.1(3)
C23A O24A C19A C20A -176.0(4)
C25A N21A C17A Ir1A 5.3(5)
C25A N21A C17A N18A -170.8(3)
C25A N21A C20A O27A -4.0(3)
C25A N21A C20A C19A 173.7(2)
C26A O27A C20A N21A -4.2(3)
C26A O27A C20A C19A 179.2(4)
C28A C22A C23A O24A -79.8(3)
C29A C22A C23A O24A 153.9(2)
C30A C25A C26A O27A 104.2(3)
C31A C25A C26A O27A -130.9(3)
C32A N33A C34A O39A 179.2(2)
C32A N33A C34A C35A -0.5(3)
C32A N33A C37A C38A 163.7(3)
C32A N33A C37A C43A -81.1(4)
C32A N33A C37A C44A 46.0(4)
C32A N36A C35A O42A -177.4(2)
C32A N36A C35A C34A 0.4(3)
C32A N36A C40A C41A -172.3(3)
C32A N36A C40A C45A 71.7(4)
C32A N36A C40A C46A -55.7(4)
C34A O39A C38A C37A -30.7(3)
C34A N33A C32A Ir1A -178.95(19)
C34A N33A C32A N36A 0.7(3)
C34A N33A C37A C38A -18.8(3)
C34A N33A C37A C43A 96.4(3)
C34A N33A C37A C44A -136.5(3)
C35A O42A C41A C40A 23.9(3)
C35A N36A C32A Ir1A 178.98(18)
C35A N36A C32A N33A -0.7(3)
C35A N36A C40A C41A 17.7(3)
C35A N36A C40A C45A -98.4(3)
C35A N36A C40A C46A 134.2(3)
C37A N33A C32A Ir1A -1.6(4)
C37A N33A C32A N36A 178.1(3)
C37A N33A C34A O39A 1.0(3)
C37A N33A C34A C35A -178.7(2)
C38A O39A C34A N33A 18.9(3)
C38A O39A C34A C35A -161.5(4)
C40A N36A C32A Ir1A 9.2(4)
C40A N36A C32A N33A -170.4(3)
C40A N36A C35A O42A -4.5(3)
C40A N36A C35A C34A 173.3(2)
C41A O42A C35A N36A -12.4(3)
C41A O42A C35A C34A 170.8(4)
C43A C37A C38A O39A -84.9(3)
C44A C37A C38A O39A 149.5(2)
C45A C40A C41A O42A 89.7(3)
C46A C40A C41A O42A -146.3(2)
F907 C901 C902 F908 0.3(4)
F907 C901 C902 C903 -179.9(3)
F907 C901 C906 C905 179.4(3)
F908 C902 C903 C904 -179.5(3)
C901 C902 C903 C904 0.6(5)
C902 C901 C906 C905 0.1(4)
C902 C903 C904 C905 -0.2(5)
C903 C904 C905 C906 -0.2(5)
C904 C905 C906 C901 0.2(5)
C906 C901 C902 F908 179.6(3)
C906 C901 C902 C903 -0.5(4)
C401 C402 C403 C404 0.2(4)
C401 C402 C403 C407 -179.5(3)
C402 C401 C406 C405 -2.2(3)
C402 C401 B400 C409 -76.8(3)
C402 C401 B400 C417 46.4(3)
C402 C401 B400 C425 160.5(2)
C402 C403 C404 C405 -0.9(4)
C402 C403 C407 F401 -172.9(3)
C402 C403 C407 F402 -53.8(4)
C402 C403 C407 F403 63.8(4)
C403 C404 C405 C406 0.1(4)
C403 C404 C405 C408 177.3(2)
C404 C403 C407 F401 7.5(4)
C404 C403 C407 F402 126.6(3)
C404 C403 C407 F403 -115.8(3)
C404 C405 C406 C401 1.6(4)
C404 C405 C408 F404 -1.8(5)
C404 C405 C408 F405 -119.1(4)
C404 C405 C408 F406 126.3(4)
C404 C405 C408 F504 154.3(6)
C404 C405 C408 F505 39.3(6)
C404 C405 C408 F506 -74.8(7)
C406 C401 C402 C403 1.3(4)
C406 C401 B400 C409 99.9(3)
C406 C401 B400 C417 -136.9(2)
C406 C401 B400 C425 -22.9(3)
C406 C405 C408 F404 175.6(4)
C406 C405 C408 F405 58.3(5)
C406 C405 C408 F406 -56.3(5)
C406 C405 C408 F504 -28.4(6)
C406 C405 C408 F505 -143.3(6)
C406 C405 C408 F506 102.5(7)
C407 C403 C404 C405 178.7(3)
C408 C405 C406 C401 -175.8(2)
C409 C410 C411 C412 -0.2(4)
C409 C410 C411 C415 -177.3(2)
C410 C409 C414 C413 1.2(3)
C410 C409 B400 C401 88.7(3)
C410 C409 B400 C417 -32.0(3)
C410 C409 B400 C425 -149.4(2)
C410 C411 C412 C413 0.9(4)
C410 C411 C415 F407 -136.6(2)
C410 C411 C415 F408 105.0(3)
C410 C411 C415 F409 -15.2(3)
C411 C412 C413 C414 -0.5(4)
C411 C412 C413 C416 -177.6(2)
C412 C411 C415 F407 46.2(3)
C412 C411 C415 F408 -72.2(3)
C412 C411 C415 F409 167.6(2)
C412 C413 C414 C409 -0.5(4)
C412 C413 C416 F410 -24.3(4)
C412 C413 C416 F411 94.6(3)
C412 C413 C416 F412 -146.8(3)
C414 C409 C410 C411 -0.8(3)
C414 C409 B400 C401 -85.4(3)
C414 C409 B400 C417 153.9(2)
C414 C409 B400 C425 36.6(3)
C414 C413 C416 F410 158.7(2)
C414 C413 C416 F411 -82.4(3)
C414 C413 C416 F412 36.1(3)
C415 C411 C412 C413 178.1(2)
C416 C413 C414 C409 176.5(2)
C417 C418 C419 C420 0.4(4)
C417 C418 C419 C423 179.8(3)
C418 C417 C422 C421 -0.7(4)
C418 C417 B400 C401 -154.2(2)
C418 C417 B400 C409 -36.4(3)
C418 C417 B400 C425 86.4(3)
C418 C419 C420 C421 0.2(4)
C418 C419 C423 F413 175.6(3)
C418 C419 C423 F414 55.5(4)
C418 C419 C423 F415 -62.4(4)
C419 C420 C421 C422 -1.0(4)
C419 C420 C421 C424 179.4(3)
C420 C419 C423 F413 -5.0(4)
C420 C419 C423 F414 -125.1(3)
C420 C419 C423 F415 117.0(3)
C420 C421 C422 C417 1.3(4)
C420 C421 C424 F416 -36.5(4)
C420 C421 C424 F417 80.7(4)
C420 C421 C424 F418 -158.4(3)
C420 C421 C424 F516 142.3(9)
C420 C421 C424 F517 -100.3(10)
C420 C421 C424 F518 21.0(10)
C422 C417 C418 C419 -0.2(4)
C422 C417 B400 C401 34.9(3)
C422 C417 B400 C409 152.7(2)
C422 C417 B400 C425 -84.4(3)
C422 C421 C424 F416 144.0(3)
C422 C421 C424 F417 -98.9(4)
C422 C421 C424 F418 22.0(4)
C422 C421 C424 F516 -37.2(10)
C422 C421 C424 F517 80.2(10)
C422 C421 C424 F518 -158.5(10)
C423 C419 C420 C421 -179.2(3)
C424 C421 C422 C417 -179.2(2)
C425 C426 C427 C428 -0.7(4)
C425 C426 C427 C431 -179.8(2)
C426 C425 C430 C429 -2.0(4)
C426 C425 B400 C401 144.5(2)
C426 C425 B400 C409 26.3(3)
C426 C425 B400 C417 -97.3(3)
C426 C427 C428 C429 -0.8(4)
C426 C427 C431 F419 105.3(3)
C426 C427 C431 F420 -134.0(3)
C426 C427 C431 F421 -15.6(4)
C427 C428 C429 C430 0.8(4)
C427 C428 C429 C432 177.4(2)
C428 C427 C431 F419 -73.9(4)
C428 C427 C431 F420 46.8(4)
C428 C427 C431 F421 165.2(3)
C428 C429 C430 C425 0.7(4)
C428 C429 C432 F422 23.9(6)
C428 C429 C432 F423 -96.8(6)
C428 C429 C432 F424 144.7(5)
C428 C429 C432 F522 178.1(7)
C428 C429 C432 F523 56.1(7)
C428 C429 C432 F524 -60.5(8)
C430 C425 C426 C427 2.0(4)
C430 C425 B400 C401 -40.9(3)
C430 C425 B400 C409 -159.1(2)
C430 C425 B400 C417 77.3(3)
C430 C429 C432 F422 -159.4(5)
C430 C429 C432 F423 79.9(6)
C430 C429 C432 F424 -38.6(6)
C430 C429 C432 F522 -5.2(8)
C430 C429 C432 F523 -127.2(7)
C430 C429 C432 F524 116.2(8)
C431 C427 C428 C429 178.4(2)
C432 C429 C430 C425 -176.0(2)
B400 C401 C402 C403 178.2(2)
B400 C401 C406 C405 -179.0(2)
B400 C409 C410 C411 -175.1(2)
B400 C409 C414 C413 175.7(2)
B400 C417 C418 C419 -171.5(2)
B400 C417 C422 C421 170.8(2)
B400 C425 C426 C427 176.8(2)
B400 C425 C430 C429 -177.1(2)
C201 C202 C203 C204 -1.7(4)
C201 C202 C203 C207 175.3(2)
C202 C201 C206 C205 -1.3(3)
C202 C201 B200 C209 -102.0(2)
C202 C201 B200 C217 21.8(3)
C202 C201 B200 C225 135.1(2)
C202 C203 C204 C205 0.1(4)
C202 C203 C207 F201 145.3(4)
C202 C203 C207 F202 26.0(5)
C202 C203 C207 F203 -98.4(4)
C202 C203 C207 F301 -60.8(4)
C202 C203 C207 F302 -179.5(3)
C202 C203 C207 F303 55.2(4)
C203 C204 C205 C206 0.9(4)
C203 C204 C205 C208 -177.2(2)
C204 C203 C207 F201 -37.6(4)
C204 C203 C207 F202 -156.9(4)
C204 C203 C207 F203 78.7(4)
C204 C203 C207 F301 116.3(4)
C204 C203 C207 F302 -2.4(4)
C204 C203 C207 F303 -127.6(4)
C204 C205 C206 C201 -0.2(4)
C204 C205 C208 F204 -18.9(4)
C204 C205 C208 F205 -139.2(3)
C204 C205 C208 F206 101.9(3)
C206 C201 C202 C203 2.3(3)
C206 C201 B200 C209 74.3(3)
C206 C201 B200 C217 -161.9(2)
C206 C201 B200 C225 -48.5(3)
C206 C205 C208 F204 163.0(2)
C206 C205 C208 F205 42.7(3)
C206 C205 C208 F206 -76.2(3)
C207 C203 C204 C205 -177.0(2)
C208 C205 C206 C201 177.8(2)
C209 C210 C211 C212 0.4(4)
C209 C210 C211 C215 -177.9(2)
C210 C209 C214 C213 0.3(3)
C210 C209 B200 C201 86.1(3)
C210 C209 B200 C217 -36.8(3)
C210 C209 B200 C225 -153.2(2)
C210 C211 C212 C213 0.3(4)
C210 C211 C215 F207 -162.4(2)
C210 C211 C215 F208 79.8(3)
C210 C211 C215 F209 -39.8(4)
C211 C212 C213 C214 -0.7(4)
C211 C212 C213 C216 -177.7(2)
C212 C211 C215 F207 19.2(4)
C212 C211 C215 F208 -98.5(3)
C212 C211 C215 F209 141.8(3)
C212 C213 C214 C209 0.3(4)
C212 C213 C216 F210 -43.8(3)
C212 C213 C216 F211 74.9(3)
C212 C213 C216 F212 -165.3(2)
C214 C209 C210 C211 -0.7(3)
C214 C209 B200 C201 -87.2(3)
C214 C209 B200 C217 149.9(2)
C214 C209 B200 C225 33.5(3)
C214 C213 C216 F210 139.2(2)
C214 C213 C216 F211 -102.1(3)
C214 C213 C216 F212 17.7(3)
C215 C211 C212 C213 178.6(2)
C216 C213 C214 C209 177.3(2)
C217 C218 C219 C220 -2.1(4)
C217 C218 C219 C223 175.2(2)
C218 C217 C222 C221 -1.0(4)
C218 C217 B200 C201 40.9(3)
C218 C217 B200 C209 159.7(2)
C218 C217 B200 C225 -77.4(2)
C218 C219 C220 C221 0.2(4)
C218 C219 C223 F213 129.4(3)
C218 C219 C223 F214 -112.0(3)
C218 C219 C223 F215 9.3(4)
C219 C220 C221 C222 1.1(4)
C219 C220 C221 C224 178.7(2)
C220 C219 C223 F213 -53.3(3)
C220 C219 C223 F214 65.3(3)
C220 C219 C223 F215 -173.4(2)
C220 C221 C222 C217 -0.7(4)
C220 C221 C224 F216 -177.5(3)
C220 C221 C224 F217 56.5(5)
C220 C221 C224 F218 -64.8(4)
C220 C221 C224 F316 32.3(4)
C220 C221 C224 F317 -85.5(4)
C220 C221 C224 F318 146.1(4)
C222 C217 C218 C219 2.4(4)
C222 C217 B200 C201 -147.1(2)
C222 C217 B200 C209 -28.2(3)
C222 C217 B200 C225 94.7(2)
C222 C221 C224 F216 0.1(4)
C222 C221 C224 F217 -125.9(4)
C222 C221 C224 F218 112.8(4)
C222 C221 C224 F316 -150.0(3)
C222 C221 C224 F317 92.1(4)
C222 C221 C224 F318 -36.3(4)
C223 C219 C220 C221 -177.0(2)
C224 C221 C222 C217 -178.3(2)
C225 C226 C227 C228 -1.1(4)
C225 C226 C227 C231 180.0(2)
C226 C225 C230 C229 -0.2(4)
C226 C225 B200 C201 -35.1(3)
C226 C225 B200 C209 -152.7(2)
C226 C225 B200 C217 84.4(2)
C226 C227 C228 C229 0.4(4)
C226 C227 C231 F219 -142.4(3)
C226 C227 C231 F220 98.7(3)
C226 C227 C231 F221 -21.9(4)
C227 C228 C229 C230 0.4(4)
C227 C228 C229 C232 -179.7(3)
C228 C227 C231 F219 38.6(4)
C228 C227 C231 F220 -80.2(3)
C228 C227 C231 F221 159.2(3)
C228 C229 C230 C225 -0.5(4)
C228 C229 C232 F222 -11.0(4)
C228 C229 C232 F223 109.4(3)
C228 C229 C232 F224 -131.8(3)
C230 C225 C226 C227 1.0(4)
C230 C225 B200 C201 156.0(2)
C230 C225 B200 C209 38.3(3)
C230 C225 B200 C217 -84.5(3)
C230 C229 C232 F222 168.9(3)
C230 C229 C232 F223 -70.7(3)
C230 C229 C232 F224 48.1(4)
C231 C227 C228 C229 179.3(2)
C232 C229 C230 C225 179.5(2)
B200 C201 C202 C203 178.8(2)
B200 C201 C206 C205 -178.0(2)
B200 C209 C210 C211 -174.4(2)
B200 C209 C214 C213 174.0(2)
B200 C217 C218 C219 175.1(2)
B200 C217 C222 C221 -173.4(2)
B200 C225 C226 C227 -168.6(2)
B200 C225 C230 C229 169.3(2)
F915 C909 C910 F916 0.2(4)
F915 C909 C910 C911 -179.6(3)
F915 C909 C914 C913 178.9(3)
F916 C910 C911 C912 -178.8(3)
C909 C910 C911 C912 0.9(5)
C910 C909 C914 C913 0.2(4)
C910 C911 C912 C913 -0.3(5)
C911 C912 C913 C914 -0.3(5)
C912 C913 C914 C909 0.4(5)
C914 C909 C910 F916 178.9(3)
C914 C909 C910 C911 -0.9(4)
